data_2001620
loop_
_publ_author_name
'Meetsma, A.'
'Jongsma, T.'
'Challa, G.'
'van Leeuwen, P. W. N. M.'

_publ_contact_author
;
     Meetsma, Auke
     Crystal Structure Center
     Department of Chemical Physics
     University of Groningen
     Nijenborgh 4
     NL-9747 AG Groningen
     The Netherlands
;
_publ_section_title
;
 Structure of (2,4-pentanedionato-<i>O</i>,<i>O</i>')bis(phenyl
 3,3',5,5'-tetra-<i>tert</i>-butyl-1,1'-biphenyl-2,2'-diyl
 phosphite-<i>P</i>)rhodium
;
_journal_issue 6
_journal_name_full 'Acta Crystallographica Section C'
_journal_page_first 1160
_journal_page_last 1163
_journal_paper_doi 10.1107/S0108270192013246
_journal_volume 49
_journal_year 1993
_chemical_formula_moiety 'C73 H97 O8 P2 Rh,2(C7 H8)'
_chemical_formula_sum 'C87 H113 O8 P2 Rh'
_chemical_formula_weight 1359.56
_chemical_name_systematic
;
(2,4-Pentanedionato-O,O')bis(phenyl
3,3',5,5'-tetra-tert-butyl-1,1'-biphenyl-2,2'-diyl phosphite-P)rhodium
;
_space_group_IT_number 2
_symmetry_cell_setting triclinic
_symmetry_space_group_name_Hall '-P 1'
_symmetry_space_group_name_H-M 'P -1'
_atom_type_scat_source
;Cromer & Mann (1968) [anomalous-dispersion factors from Cromer &
Liberman (1970)]
;
_audit_creation_method
;
     spawned by the program PLATON with option: TABLE ACC
;
_cell_angle_alpha 79.884(8)
_cell_angle_beta 84.812(6)
_cell_angle_gamma 75.398(9)
_cell_formula_units_Z 2
_cell_length_a 11.6240(10)
_cell_length_b 17.244(2)
_cell_length_c 18.8770(10)
_cell_measurement_reflns_used 22
_cell_measurement_temperature 130
_cell_measurement_theta_max 18.83
_cell_measurement_theta_min 14.84
_cell_volume 3600.4(6)
_computing_cell_refinement
;
   CAD4, version 5.0, SET4 (de Boer & Duisenberg, 1984)
;
_computing_data_collection 'CAD4, version 5.0 (Enraf-Nonius, 1988)'
_computing_data_reduction 'EUCLID package (Spek, 1982)'
_computing_molecular_graphics 'PLUTO92 (Meetsma, 1992)'
_computing_publication_material 'PLATON92 (Spek, 1992)'
_computing_structure_refinement 'XTAL_CRYLSQ (Olthof, 1990)'
_computing_structure_solution 'SHELXS (Sheldrick, 1990)'
_diffrn_ambient_temperature 130
_diffrn_measurement_device
;
    Enraf-Nonius CAD-4F  single-crystal
;
_diffrn_measurement_method ' \w/2\q'
_diffrn_radiation_monochromator 'perpendicular mounted graphite'
_diffrn_radiation_source 'fine focus Philips Mo tube'
_diffrn_radiation_type 'Mo K\a'
_diffrn_radiation_wavelength 0.71073
_diffrn_reflns_av_R_equivalents 0.022
_diffrn_reflns_av_sigmaI/netI 0.040
_diffrn_reflns_limit_h_max 14
_diffrn_reflns_limit_h_min 0
_diffrn_reflns_limit_k_max 21
_diffrn_reflns_limit_k_min -20
_diffrn_reflns_limit_l_max 23
_diffrn_reflns_limit_l_min -23
_diffrn_reflns_number 14851
_diffrn_reflns_reduction_process
;Intensity data were corrected for Lorentz and polarization effects and the
 scale variation, but not for absorption. Standard deviations in the
 intensities based on counting statistics were increased according to an
 analysis of the excess variance (McCandlish, Stout & Andrews, 1975) of the
 three reference reflections: \s^2^(I) = \s^2^~cs~(I) + (0.027I)^2^.
 Equivalent reflections were averaged, resulting in 10706 reflections
 satisfying the I > 2.5\s(I) criterion of observability.
;
_diffrn_reflns_theta_max 26.00
_diffrn_reflns_theta_min 1.10
_diffrn_standards_decay_% 0.3
_diffrn_standards_interval_time 180
_diffrn_standards_number 3
_exptl_absorpt_coefficient_mu 0.328
_exptl_absorpt_correction_type none
_exptl_crystal_colour yellow
_exptl_crystal_density_diffrn 1.254
_exptl_crystal_description parallelepiped
_exptl_crystal_F_000 1448
_exptl_crystal_size_max 0.40
_exptl_crystal_size_mid 0.33
_exptl_crystal_size_min 0.15
_refine_diff_density_max 0.99
_refine_diff_density_min 0.92
_refine_ls_abs_structure_details ?
_refine_ls_extinction_coef 0.63(9)x10^-4^
_refine_ls_extinction_method 'Zachariasen (1967)'
_refine_ls_goodness_of_fit_obs 1.842
_refine_ls_matrix_type full
_refine_ls_number_parameters 1136
_refine_ls_number_reflns 10706
_refine_ls_R_factor_obs 0.042
_refine_ls_shift/esd_max 0.77
_refine_ls_shift/esd_mean 0.01
_refine_ls_structure_factor_coef F
_refine_ls_weighting_details 'w = 1/[\s^2^(F)]'
_refine_ls_weighting_scheme calc
_refine_ls_wR_factor_all 0.046
_refine_ls_wR_factor_obs 0.046
_reflns_number_observed 10706
_reflns_number_total 14851
_reflns_observed_criterion refl_observed_if_I_>_2.5_sigma(I)
_cod_data_source_file ab1032.cif
_cod_data_source_block CP178
_cod_depositor_comments
;
 Changing the _atom_site_occupancy data item value from '.' to '1'
 for all fully occupied atom sites.

 Antanas Vaitkus,
 2017-02-10

The following automatic conversions were performed:
'_symmetry_cell_setting' value 'Triclinic' changed to 'triclinic'
according to '/home/saulius/struct/CIF-dictionaries/cif_core.dic'
dictionary named 'cif_core.dic' version 2.4.1 from 2010-06-29.

Automatic conversion script
Id: cif_fix_enum 1527 2010-12-29 10:47:43Z saulius 

The following automatic conversions were performed:

'_symmetry_cell_setting' value 'Triclinic' changed to 'triclinic'
according to /home/saulius/struct/CIF-dictionaries/cif_core.dic
dictionary named 'cif_core.dic' version 2.4.1 from 2010-06-29.

Automatic conversion script
Id: cif_fix_values 1715 2011-07-08 13:25:40Z adriana 

The following automatic conversions were performed:

'_refine_ls_weighting_scheme' value 'calc w = 1/[\s^2^(F)]' was
changed to 'calc'. New tag '_refine_ls_weighting_details' was
created. The value of the new tag was set to 'w = 1/[\s^2^(F)]'.

Automatic conversion script
Id: cif_fix_values 3143 2015-03-26 13:38:13Z robertas 
;
_cod_database_code 2001620

loop_
_symmetry_equiv_pos_as_xyz
X,Y,Z
-X,-Y,-Z

loop_
_atom_site_aniso_label
_atom_site_aniso_U_11
_atom_site_aniso_U_22
_atom_site_aniso_U_33
_atom_site_aniso_U_12
_atom_site_aniso_U_13
_atom_site_aniso_U_23
Rh1 .01410(10) .02230(10) .01680(10) -.00690(10) -.00010(10) -.00770(10)
P1 .0148(4) .0191(4) .0157(4) -.0057(3) .0001(3) -.0052(3)
P2 .0186(4) .0217(4) .0166(4) -.0073(3) .0003(3) -.0071(3)
O1 .0154(12) .0423(15) .0270(12) -.0095(11) -.0003(10) -.0124(11)
O2 .0252(14) .0328(14) .0327(13) -.0103(11) -.0061(11) -.0124(11)
O3 .0148(11) .0177(11) .0195(11) -.0054(9) .0013(9) -.0054(9)
O4 .0127(11) .0224(11) .0169(10) -.0034(9) -.0033(8) -.0083(9)
O5 .0271(12) .0196(11) .0168(11) -.0075(10) .0019(9) -.0059(9)
O6 .0171(11) .0220(11) .0147(10) -.0072(9) .0042(8) -.0072(9)
O7 .0213(12) .0206(11) .0254(12) -.0081(9) -.0007(9) -.0085(9)
O8 .0309(13) .0240(12) .0177(11) -.0064(10) -.0029(9) -.0084(9)
C1 .0205(18) .046(2) .0251(18) -.0087(16) .0009(15) -.0038(16)
C2 .0127(17) .053(2) .036(2) -.0156(17) -.0055(15) -.0006(17)
C3 .030(2) .033(2) .036(2) -.0133(17) -.0139(16) -.0002(16)
C4 .018(2) .092(4) .046(3) -.011(2) .0047(19) -.030(3)
C5 .045(3) .051(3) .088(4) -.010(3) -.028(3) -.030(3)
C6 .0172(15) .0191(15) .0138(14) -.0060(13) .0023(12) -.0069(12)
C7 .0180(16) .0169(15) .0152(14) -.0037(12) -.0017(12) -.0081(12)
C8 .0166(16) .0197(16) .0159(15) -.0030(13) -.0002(12) -.0084(12)
C9 .0179(16) .0223(16) .0157(15) -.0071(13) .0012(12) -.0087(12)
C10 .0226(17) .0200(16) .0138(15) -.0020(13) -.0017(13) -.0049(12)
C11 .0160(16) .0211(16) .0148(14) -.0029(13) -.0002(12) -.0070(12)
C12 .0232(17) .0211(17) .0190(16) -.0078(14) .0009(13) -.0039(13)
C13 .031(2) .0246(18) .0241(18) -.0113(16) -.0006(16) -.0048(14)
C14 .0240(19) .030(2) .0295(19) -.0127(16) .0002(16) .0009(16)
C15 .033(2) .038(2) .0214(18) -.0172(18) .0020(16) -.0039(16)
C16 .0160(16) .0235(17) .0217(16) -.0037(13) -.0047(13) -.0022(13)
C17 .024(2) .031(2) .031(2) -.0020(17) -.0127(16) -.0066(17)
C18 .0184(18) .038(2) .031(2) -.0011(16) -.0016(15) -.0037(17)
C19 .0225(19) .029(2) .033(2) -.0023(16) -.0078(16) .0038(16)
C20 .0121(15) .0248(17) .0152(15) -.0060(13) .0021(12) -.0081(12)
C21 .0130(15) .0194(15) .0148(14) -.0038(12) .0019(12) -.0057(12)
C22 .0140(15) .0155(15) .0160(14) -.0050(12) .0032(12) -.0055(12)
C23 .0125(15) .0223(16) .0164(15) -.0057(13) .0020(12) -.0078(12)
C24 .0148(16) .0185(16) .0186(15) -.0001(13) -.0016(12) -.0025(12)
C25 .0157(15) .0199(16) .0180(15) -.0053(13) .0014(12) -.0061(12)
C26 .0192(16) .0187(16) .0185(15) -.0045(13) -.0045(13) -.0051(12)
C27 .039(2) .0261(19) .0262(18) -.0124(17) -.0135(17) -.0030(15)
C28 .040(2) .038(2) .0204(18) -.0153(18) .0035(16) -.0109(16)
C29 .033(2) .030(2) .032(2) -.0040(17) -.0153(17) -.0111(16)
C30 .0249(18) .0181(16) .0287(17) -.0027(14) -.0079(14) -.0078(13)
C31 .036(2) .0182(17) .0291(19) -.0017(16) -.0077(16) -.0052(15)
C32 .041(2) .0151(19) .076(3) -.0084(18) -.023(2) -.005(2)
C33 .055(3) .028(2) .029(2) .0032(19) -.0064(19) -.0130(16)
C34 .0235(17) .0164(16) .0158(15) -.0067(13) .0043(13) -.0037(12)
C35 .0218(18) .036(2) .0245(17) -.0092(16) -.0015(14) -.0089(15)
C36 .0200(18) .031(2) .033(2) -.0070(15) .0131(16) -.0089(16)
C37 .037(2) .0290(19) .0226(18) -.0134(16) .0099(16) -.0130(15)
C38 .033(2) .039(2) .0183(17) -.0151(17) -.0010(15) -.0075(15)
C39 .0197(17) .0262(18) .0179(16) -.0074(14) .0031(13) -.0033(13)
C40 .0169(16) .0247(17) .0129(14) -.0063(13) .0001(12) -.0075(12)
C41 .0151(15) .0212(16) .0167(15) -.0033(13) -.0040(12) -.0023(12)
C42 .0193(16) .0247(17) .0168(15) -.0070(14) -.0017(13) .0006(13)
C43 .0165(16) .0267(17) .0193(16) -.0032(13) -.0016(13) -.0045(13)
C44 .0208(17) .0208(16) .0180(15) -.0031(14) .0009(13) -.0066(13)
C45 .0205(16) .0216(16) .0174(15) -.0079(13) -.0023(13) -.0046(13)
C46 .0224(17) .0186(16) .0186(15) -.0058(13) .0017(13) -.0036(12)
C47 .035(2) .028(2) .0216(17) -.0114(17) -.0013(15) -.0065(15)
C48 .0269(19) .0202(18) .033(2) -.0020(15) .0026(16) -.0033(15)
C49 .036(2) .0214(18) .0254(18) -.0092(16) .0014(16) -.0045(14)
C50 .0245(18) .0251(18) .0202(17) .0004(14) .0033(14) -.0029(14)
C51 .036(2) .037(2) .0163(17) -.0019(18) .0033(15) -.0059(15)
C52 .024(2) .049(3) .029(2) -.0062(18) .0060(16) -.0048(18)
C53 .036(2) .034(2) .0248(19) .0020(17) .0091(17) -.0087(16)
C54 .0250(17) .0173(16) .0192(15) -.0059(13) .0017(13) -.0098(13)
C55 .0251(17) .0195(16) .0144(14) -.0069(13) .0028(13) -.0090(12)
C56 .0259(18) .0196(16) .0170(15) -.0074(14) .0027(13) -.0093(13)
C57 .0299(19) .0200(16) .0195(16) -.0061(14) .0024(14) -.0080(13)
C58 .036(2) .0176(16) .0220(17) -.0092(15) .0055(15) -.0070(13)
C59 .0294(19) .0205(16) .0214(16) -.0104(14) .0084(14) -.0134(13)
C60 .033(2) .0216(18) .0291(18) -.0033(15) .0010(15) -.0032(14)
C61 .043(2) .029(2) .032(2) -.0081(19) -.0023(18) .0007(16)
C62 .053(3) .025(2) .042(2) -.0008(19) -.001(2) -.0078(18)
C63 .034(2) .033(2) .037(2) .0005(18) -.0005(18) -.0007(18)
C64 .0299(19) .0239(18) .0279(18) -.0137(15) .0103(15) -.0114(14)
C65 .031(2) .030(2) .034(2) -.0136(17) .0112(17) -.0125(17)
C66 .044(3) .029(2) .050(3) -.019(2) .020(2) -.013(2)
C67 .039(2) .051(3) .043(2) -.030(2) .0083(19) -.018(2)
C68 .0275(18) .0277(18) .0145(15) -.0096(15) -.0044(13) -.0052(13)
C69 .034(3) .271(9) .106(5) .049(4) -.038(3) -.152(6)
C70 .090(5) .143(6) .077(4) .074(4) -.051(3) -.089(4)
C71 .117(5) .107(4) .034(2) -.087(4) .025(3) -.040(3)
C721 .029(4) .042(5) .045(4) -.022(4) -.005(3) -.023(4)
C722 .045(5) .093(8) .039(5) -.033(5) -.014(4) -.015(5)
C731 .020(4) .035(4) .027(4) -.006(3) .004(3) -.015(3)
C732 .031(4) .073(7) .026(4) -.005(4) -.006(3) -.013(4)
C78 .063(4) .103(5) .052(3) -.039(4) -.001(3) -.019(3)
C79 .082(9) .059(7) .094(9) -.020(6) -.001(7) -.019(6)
C80 .128(6) .084(5) .078(4) -.053(5) -.040(4) -.005(4)
C81 .040(5) .082(8) .045(5) -.032(6) .010(5) -.026(5)
C82 .055(6) .075(8) .046(6) -.037(6) -.021(5) -.004(5)
C74 .025(3) .119(6) .143(6) -.012(3) .002(3) -.075(5)
C75 .023(3) .158(7) .147(7) -.014(3) .005(3) -.118(6)
C76 .024(3) .174(7) .131(6) -.020(4) .008(3) -.111(6)
C77 .056(6) .052(6) .054(6) -.002(5) .001(5) -.009(5)

loop_
_atom_site_label
_atom_site_fract_x
_atom_site_fract_y
_atom_site_fract_z
_atom_site_U_iso_or_equiv
_atom_site_thermal_displace_type
_atom_site_occupancy
Rh1 .24589(2) .25048(2) .250920(10) .01670(10) Uani 1
P1 .33686(7) .29811(5) .32160(4) .0160(2) Uani 1
P2 .39402(7) .20136(5) .18155(4) .0181(2) Uani 1
O1 .09006(19) .30273(14) .30461(12) .0270(8) Uani 1
O2 .1490(2) .19744(14) .19480(12) .0284(8) Uani 1
O3 .30218(17) .39500(12) .32417(10) .0169(6) Uani 1
O4 .48010(17) .27538(12) .31838(10) .0167(6) Uani 1
O5 .30010(19) .26871(12) .40434(10) .0206(7) Uani 1
O6 .52260(18) .21956(12) .18494(10) .0173(6) Uani 1
O7 .42558(19) .10493(12) .17982(11) .0213(7) Uani 1
O8 .3615(2) .23240(13) .09835(11) .0235(7) Uani 1
C1 -.0135(3) .2967(2) .29351(18) .0308(11) Uani 1
C2 -.0410(3) .2478(2) .2497(2) .0330(11) Uani 1
C3 .0390(3) .2009(2) .20515(19) .0318(12) Uani 1
C4 -.1145(4) .3488(3) .3326(2) .0504(18) Uani 1
C5 -.0098(5) .1508(3) .1629(3) .0577(19) Uani 1
C6 .3679(3) .45048(18) .29268(15) .0161(8) Uani 1
C7 .4822(3) .44022(17) .31606(15) .0160(9) Uani 1
C8 .5480(3) .49647(18) .28499(15) .0170(9) Uani 1
C9 .5037(3) .56079(18) .23294(15) .0176(9) Uani 1
C10 .3852(3) .57138(19) .21464(16) .0190(9) Uani 1
C11 .3143(3) .51840(18) .24363(15) .0171(9) Uani 1
C12 .5770(3) .62082(19) .19592(16) .0207(10) Uani 1
C13 .5271(3) .7034(2) .22064(19) .0257(11) Uani 1
C14 .7079(3) .5915(2) .2139(2) .0275(11) Uani 1
C15 .5697(4) .6315(2) .11402(18) .0295(11) Uani 1
C16 .1840(3) .53467(19) .22311(16) .0205(9) Uani 1
C17 .1698(3) .4712(2) .1796(2) .0286(12) Uani 1
C18 .1000(3) .5355(2) .2909(2) .0304(11) Uani 1
C19 .1432(3) .6181(2) .1759(2) .0296(11) Uani 1
C20 .5413(2) .29299(18) .37240(15) .0166(9) Uani 1
C21 .5373(2) .37358(18) .37321(15) .0155(8) Uani 1
C22 .5945(3) .39233(18) .42765(15) .0148(8) Uani 1
C23 .6558(3) .33225(18) .47912(15) .0164(9) Uani 1
C24 .6624(3) .25153(18) .47299(16) .0180(9) Uani 1
C25 .6078(3) .22856(18) .41997(15) .0174(9) Uani 1
C26 .7113(3) .35231(18) .54281(16) .0183(9) Uani 1
C27 .7300(4) .4384(2) .5276(2) .0290(11) Uani 1
C28 .6248(4) .3462(2) .60861(19) .0313(11) Uani 1
C29 .8299(3) .2931(2) .5603(2) .0307(12) Uani 1
C30 .6298(3) .13875(18) .41099(17) .0234(10) Uani 1
C31 .6996(3) .0827(2) .4726(2) .0281(11) Uani 1
C32 .5149(4) .1118(2) .4088(3) .0427(14) Uani 1
C33 .7048(4) .1274(2) .3410(2) .0384(14) Uani 1
C34 .2576(3) .31423(18) .45992(16) .0184(9) Uani 1
C35 .1380(3) .3527(2) .46415(18) .0265(11) Uani 1
C36 .0943(3) .3924(2) .52235(19) .0283(11) Uani 1
C37 .1674(3) .3943(2) .57478(18) .0282(11) Uani 1
C38 .2867(3) .3559(2) .56916(17) .0286(11) Uani 1
C39 .3327(3) .3160(2) .51139(16) .0212(10) Uani 1
C40 .6094(3) .20035(18) .12925(15) .0174(9) Uani 1
C41 .6422(3) .26343(18) .08031(15) .0177(9) Uani 1
C42 .7188(3) .23897(19) .02319(16) .0204(9) Uani 1
C43 .7634(3) .15786(19) .01381(16) .0210(9) Uani 1
C44 .7377(3) .09886(19) .06779(16) .0199(9) Uani 1
C45 .6601(3) .11885(18) .12697(15) .0190(9) Uani 1
C46 .6045(3) .35297(18) .09087(16) .0198(9) Uani 1
C47 .6574(3) .3594(2) .16075(18) .0272(11) Uani 1
C48 .4693(3) .3868(2) .0957(2) .0277(11) Uani 1
C49 .6540(3) .4070(2) .02873(19) .0273(11) Uani 1
C50 .8371(3) .1391(2) -.05558(17) .0248(10) Uani 1
C51 .7661(4) .1858(2) -.12076(18) .0311(11) Uani 1
C52 .9526(3) .1657(3) -.0566(2) .0351(14) Uani 1
C53 .8643(4) .0484(2) -.0611(2) .0337(11) Uani 1
C54 .5229(3) .04575(18) .20837(16) .0197(9) Uani 1
C55 .6368(3) .05231(18) .18369(15) .0188(9) Uani 1
C56 .7342(3) -.00838(19) .21093(16) .0199(9) Uani 1
C57 .7195(3) -.07524(19) .26058(16) .0227(10) Uani 1
C58 .6019(3) -.0811(2) .27983(17) .0247(10) Uani 1
C59 .5018(3) -.02250(19) .25557(16) .0223(10) Uani 1
C60 .8243(3) -.1420(2) .29257(18) .0288(11) Uani 1
C61 .8060(4) -.1581(2) .3749(2) .0354(12) Uani 1
C62 .8298(4) -.2204(2) .2626(2) .0413(14) Uani 1
C63 .9423(4) -.1188(2) .2741(2) .0369(12) Uani 1
C64 .3760(3) -.0334(2) .27887(17) .0258(11) Uani 1
C65 .3126(4) .0299(2) .3264(2) .0304(12) Uani 1
C66 .3786(4) -.1176(2) .3219(2) .0397(16) Uani 1
C67 .3033(4) -.0247(3) .2126(2) .0402(14) Uani 1
C68 .3578(3) .1891(2) .04307(16) .0223(10) Uani 1
C69 .4510(4) .1582(5) .0050(3) .135(4) Uani 1
C70 .4449(6) .1207(4) -.0521(3) .110(3) Uani 1
C71 .3488(5) .1135(3) -.0715(2) .073(2) Uani 1
C721 .2671(6) .1159(5) -.0222(4) .034(3) Uani 0.5
C722 .2385(8) .1922(6) -.0537(4) .055(4) Uani 0.5
C731 .2645(6) .1578(4) .0353(4) .027(2) Uani 0.5
C732 .2528(7) .2226(6) .0080(4) .044(3) Uani 0.5
C78 .9090(5) .5265(4) .0303(3) .068(2) Uani 1
C79 .8838(11) .5992(7) -.0078(6) .077(5) Uani 0.5
C80 .9811(7) .6133(4) -.0667(3) .090(3) Uani 1
C81 .9320(8) .4532(7) .0693(5) .051(4) Uani 0.5
C82 .9945(10) .4624(7) .0273(5) .054(4) Uani 0.5
C74 .0236(4) .0708(4) .4655(4) .090(3) Uani 1
C75 .0049(4) .0594(5) .5396(4) .100(3) Uani 1
C76 .0192(4) .0092(5) .4277(4) .100(3) Uani 1
C77 .0516(9) .1373(5) .4359(5) .056(3) Uani 0.5
H21 -.115(3) .244(2) .2524(18) .0342(10) Uiso 1
H41 -.182(3) .337(2) .3258(18) .0342(10) Uiso 1
H42 -.109(3) .409(2) .3148(18) .0342(10) Uiso 1
H43 -.107(3) .347(2) .378(2) .0342(10) Uiso 1
H51 .015(4) .104(2) .177(2) .0342(10) Uiso 1
H52 -.070(3) .180(2) .140(2) .0342(10) Uiso 1
H53 .045(3) .135(2) .1244(19) .0342(10) Uiso 1
H81 .627(3) .487(2) .2981(18) .0342(10) Uiso 1
H101 .353(3) .618(2) .1787(18) .0342(10) Uiso 1
H131 .537(3) .695(2) .2700(19) .0342(10) Uiso 1
H132 .447(3) .722(2) .2097(18) .0342(10) Uiso 1
H133 .572(3) .743(2) .1928(18) .0342(10) Uiso 1
H141 .750(3) .631(2) .1867(18) .0342(10) Uiso 1
H142 .740(3) .534(2) .2025(17) .0342(10) Uiso 1
H143 .716(3) .587(2) .262(2) .0342(10) Uiso 1
H151 .618(3) .665(2) .0932(18) .0342(10) Uiso 1
H152 .494(3) .652(2) .1011(18) .0342(10) Uiso 1
H153 .601(3) .577(2) .0977(18) .0342(10) Uiso 1
H171 .214(3) .473(2) .1326(19) .0342(10) Uiso 1
H172 .193(3) .424(2) .2015(19) .0342(10) Uiso 1
H173 .091(3) .484(2) .1686(18) .0342(10) Uiso 1
H181 .025(3) .551(2) .2717(18) .0342(10) Uiso 1
H182 .114(3) .482(2) .3206(18) .0342(10) Uiso 1
H183 .103(3) .578(2) .3136(18) .0342(10) Uiso 1
H191 .146(3) .663(2) .1977(18) .0342(10) Uiso 1
H192 .185(3) .623(2) .1278(19) .0342(10) Uiso 1
H193 .059(3) .623(2) .1665(18) .0342(10) Uiso 1
H221 .590(3) .447(2) .4282(18) .0342(10) Uiso 1
H241 .700(3) .213(2) .5078(18) .0342(10) Uiso 1
H271 .763(3) .449(2) .5694(19) .0342(10) Uiso 1
H272 .655(3) .480(2) .5199(18) .0342(10) Uiso 1
H273 .771(3) .449(2) .485(2) .0342(10) Uiso 1
H281 .612(3) .295(2) .6217(18) .0342(10) Uiso 1
H282 .659(3) .361(2) .6521(18) .0342(10) Uiso 1
H283 .552(3) .386(2) .6018(18) .0342(10) Uiso 1
H291 .858(3) .307(2) .6026(18) .0342(10) Uiso 1
H292 .825(3) .237(2) .5755(18) .0342(10) Uiso 1
H293 .885(3) .298(2) .5158(19) .0342(10) Uiso 1
H311 .777(3) .095(2) .4722(18) .0342(10) Uiso 1
H312 .661(3) .087(2) .5175(19) .0342(10) Uiso 1
H313 .715(3) .030(2) .4612(18) .0342(10) Uiso 1
H321 .467(3) .121(2) .4549(19) .0342(10) Uiso 1
H322 .468(3) .140(2) .3656(18) .0342(10) Uiso 1
H323 .527(3) .061(2) .4066(19) .0342(10) Uiso 1
H331 .717(3) .072(2) .3296(18) .0342(10) Uiso 1
H332 .661(3) .165(2) .2970(18) .0342(10) Uiso 1
H333 .775(3) .143(2) .3410(19) .0342(10) Uiso 1
H351 .092(3) .352(2) .4263(18) .0342(10) Uiso 1
H361 .023(3) .416(2) .5269(19) .0342(10) Uiso 1
H371 .138(3) .419(2) .6152(18) .0342(10) Uiso 1
H381 .329(3) .362(2) .6048(18) .0342(10) Uiso 1
H391 .408(3) .292(2) .5092(18) .0342(10) Uiso 1
H421 .739(3) .282(2) -.0100(18) .0342(10) Uiso 1
H441 .767(3) .045(2) .0668(18) .0342(10) Uiso 1
H471 .629(3) .419(2) .1678(17) .0342(10) Uiso 1
H472 .629(3) .327(2) .1996(19) .0342(10) Uiso 1
H473 .742(3) .345(2) .1558(18) .0342(10) Uiso 1
H481 .448(3) .449(2) .0978(17) .0342(10) Uiso 1
H482 .429(3) .364(2) .1375(19) .0342(10) Uiso 1
H483 .434(3) .376(2) .0534(19) .0342(10) Uiso 1
H491 .620(3) .406(2) -.0192(19) .0342(10) Uiso 1
H492 .635(3) .461(2) .0377(18) .0342(10) Uiso 1
H493 .739(3) .393(2) .0207(18) .0342(10) Uiso 1
H511 .742(3) .249(2) -.1191(17) .0342(10) Uiso 1
H512 .807(3) .175(2) -.1621(19) .0342(10) Uiso 1
H513 .690(3) .173(2) -.1156(18) .0342(10) Uiso 1
H521 .939(3) .226(2) -.0553(18) .0342(10) Uiso 1
H522 1.002(3) .137(2) -.0163(19) .0342(10) Uiso 1
H523 1.000(3) .155(2) -.0984(19) .0342(10) Uiso 1
H531 .916(3) .017(2) -.0187(18) .0342(10) Uiso 1
H532 .785(3) .026(2) -.0623(18) .0342(10) Uiso 1
H533 .917(3) .044(2) -.1053(18) .0342(10) Uiso 1
H561 .813(3) -.001(2) .1931(18) .0342(10) Uiso 1
H581 .595(3) -.130(2) .3105(18) .0342(10) Uiso 1
H611 .872(3) -.199(2) .3964(18) .0342(10) Uiso 1
H612 .735(3) -.178(2) .3894(18) .0342(10) Uiso 1
H613 .804(3) -.112(2) .3914(18) .0342(10) Uiso 1
H621 .898(3) -.263(2) .2812(18) .0342(10) Uiso 1
H622 .844(3) -.215(2) .214(2) .0342(10) Uiso 1
H623 .752(3) -.233(2) .2788(18) .0342(10) Uiso 1
H631 1.006(3) -.162(2) .2970(18) .0342(10) Uiso 1
H632 .963(3) -.110(2) .222(2) .0342(10) Uiso 1
H633 .945(3) -.073(2) .2892(19) .0342(10) Uiso 1
H651 .304(3) .089(2) .2986(18) .0342(10) Uiso 1
H652 .353(3) .024(2) .3673(19) .0342(10) Uiso 1
H653 .237(3) .024(2) .3400(18) .0342(10) Uiso 1
H661 .416(3) -.163(2) .2944(18) .0342(10) Uiso 1
H662 .424(3) -.129(2) .3630(19) .0342(10) Uiso 1
H663 .302(3) -.123(2) .3344(18) .0342(10) Uiso 1
H671 .353(3) -.064(2) .1796(18) .0342(10) Uiso 1
H672 .287(3) .030(2) .1853(18) .0342(10) Uiso 1
H673 .235(3) -.040(2) .2271(18) .0342(10) Uiso 1
H691 .5276(4) .1613(5) .0177(3) .0342(10) Uiso 1
H701 .5172(6) .0998(4) -.0787(3) .0342(10) Uiso 1
H711 .3377(5) .1066(3) -.1195(2) .0342(10) Uiso 1
H721 .2056(6) .0884(5) -.0244(4) .0342(10) Uiso 0.5
H722 .1715(8) .2146(6) -.0834(4) .0342(10) Uiso 0.5
H731 .1973(6) .1640(4) .065(4) .0342(10) Uiso 0.5
H732 .179(6) .2650(6) .0254(4) .0342(10) Uiso 0.5
H781 .8515(5) .5187(4) .0690(3) .0342(10) Uiso 1
H791 .8122(11) .6393(7) .0008(6) .0342(10) Uiso 0.5
H801 .9381(7) .6140(4) -.1080(3) .0342(10) Uiso 0.5
H802 .9333(7) .6506(4) -.0372(3) .0342(10) Uiso 0.5
H803 1.0538(7) .6292(4) -.0824(3) .0342(10) Uiso 0.5
H804 .9782(7) .6641(4) -.0978(3) .0342(10) Uiso 0.5
H811 .8730(8) .4471(7) .1075(5) .0342(10) Uiso 0.5
H741 .0393(4) .1207(4) .4403(4) .0342(10) Uiso 0.5
H751 .0095(4) .1003(5) .5670(4) .0342(10) Uiso 1
H761 .0344(4) .0162(5) .3765(4) .0342(10) Uiso 1
H771 .1362(9) .1309(5) .4344(5) .0342(10) Uiso 0.5
H772 .0247(9) .1521(5) .3877(5) .0342(10) Uiso 0.5
H773 .0137(9) .1794(5) .4635(5) .0342(10) Uiso 0.5

loop_
_geom_angle_atom_site_label_1
_geom_angle_atom_site_label_2
_geom_angle_atom_site_label_3
_geom_angle_site_symmetry_1
_geom_angle_site_symmetry_2
_geom_angle_site_symmetry_3
_geom_angle
_geom_angle_publ_flag
P1 Rh1 P2 . . . 99.87(3) yes
P1 Rh1 O1 . . . 86.43(7) yes
P1 Rh1 O2 . . . 172.67(7) yes
P2 Rh1 O1 . . . 171.94(7) yes
P2 Rh1 O2 . . . 84.83(7) yes
O1 Rh1 O2 . . . 89.41(9) yes
Rh1 P1 O3 . . . 119.52(8) yes
Rh1 P1 O4 . . . 119.18(8) yes
Rh1 P1 O5 . . . 110.17(9) yes
O3 P1 O4 . . . 103.25(11) yes
O3 P1 O5 . . . 97.30(11) yes
O4 P1 O5 . . . 104.37(11) yes
Rh1 P2 O6 . . . 121.07(8) yes
Rh1 P2 O7 . . . 117.76(9) yes
Rh1 P2 O8 . . . 109.76(9) yes
O6 P2 O7 . . . 103.23(12) yes
O6 P2 O8 . . . 103.80(12) yes
O7 P2 O8 . . . 98.04(12) yes
Rh1 O1 C1 . . . 125.2(2) yes
Rh1 O2 C3 . . . 125.3(2) yes
P1 O3 C6 . . . 126.46(19) yes
P1 O4 C20 . . . 120.07(17) yes
P1 O5 C34 . . . 129.79(19) yes
P2 O6 C40 . . . 118.72(19) yes
P2 O7 C54 . . . 128.0(2) yes
P2 O8 C68 . . . 130.8(2) yes
O1 C1 C2 . . . 126.6(3) yes
O1 C1 C4 . . . 115.2(3) yes
C2 C1 C4 . . . 118.2(3) yes
C1 C2 C3 . . . 126.3(3) yes
O2 C3 C2 . . . 126.6(3) yes
O2 C3 C5 . . . 115.9(3) yes
C2 C3 C5 . . . 117.5(4) yes
O3 C6 C7 . . . 118.3(3) yes
O3 C6 C11 . . . 119.5(3) yes
C7 C6 C11 . . . 122.0(3) yes
C6 C7 C8 . . . 118.4(3) yes
C6 C7 C21 . . . 123.6(3) yes
C8 C7 C21 . . . 118.0(3) yes
C7 C8 C9 . . . 122.2(3) yes
C8 C9 C10 . . . 117.1(3) yes
C8 C9 C12 . . . 122.7(3) yes
C10 C9 C12 . . . 120.1(3) yes
C9 C10 C11 . . . 123.7(3) yes
C6 C11 C10 . . . 116.2(3) yes
C6 C11 C16 . . . 122.5(3) yes
C10 C11 C16 . . . 121.3(3) yes
C9 C12 C13 . . . 109.6(3) yes
C9 C12 C14 . . . 111.9(3) yes
C9 C12 C15 . . . 109.8(3) yes
C13 C12 C14 . . . 108.3(3) yes
C13 C12 C15 . . . 108.9(3) yes
C14 C12 C15 . . . 108.2(3) yes
C11 C16 C17 . . . 110.4(3) yes
C11 C16 C18 . . . 110.6(3) yes
C11 C16 C19 . . . 111.8(3) yes
C17 C16 C18 . . . 110.7(3) yes
C17 C16 C19 . . . 106.8(3) yes
C18 C16 C19 . . . 106.4(3) yes
O4 C20 C21 . . . 117.4(2) yes
O4 C20 C25 . . . 119.1(3) yes
C21 C20 C25 . . . 123.4(3) yes
C7 C21 C20 . . . 122.9(3) yes
C7 C21 C22 . . . 118.8(3) yes
C20 C21 C22 . . . 118.2(3) no
C21 C22 C23 . . . 121.6(3) no
C22 C23 C24 . . . 117.5(3) no
C22 C23 C26 . . . 122.1(3) no
C24 C23 C26 . . . 120.3(3) no
C23 C24 C25 . . . 123.8(3) no
C20 C25 C24 . . . 115.3(3) no
C20 C25 C30 . . . 123.3(3) no
C24 C25 C30 . . . 121.2(3) no
C23 C26 C27 . . . 111.7(3) no
C23 C26 C28 . . . 107.7(3) no
C23 C26 C29 . . . 111.6(3) no
C27 C26 C28 . . . 108.3(3) no
C27 C26 C29 . . . 108.7(3) no
C28 C26 C29 . . . 108.8(3) no
C25 C30 C31 . . . 111.3(3) no
C25 C30 C32 . . . 113.0(3) no
C25 C30 C33 . . . 107.7(3) no
C31 C30 C32 . . . 107.1(3) no
C31 C30 C33 . . . 107.8(3) no
C32 C30 C33 . . . 109.8(3) no
O5 C34 C35 . . . 118.7(3) no
O5 C34 C39 . . . 120.0(3) no
C35 C34 C39 . . . 121.2(3) no
C34 C35 C36 . . . 118.6(3) no
C35 C36 C37 . . . 121.2(3) no
C36 C37 C38 . . . 119.1(3) no
C37 C38 C39 . . . 120.8(3) no
C34 C39 C38 . . . 119.0(3) no
O6 C40 C41 . . . 119.4(3) no
O6 C40 C45 . . . 117.4(3) no
C41 C40 C45 . . . 123.3(3) no
C40 C41 C42 . . . 115.2(3) no
C40 C41 C46 . . . 123.3(3) no
C42 C41 C46 . . . 121.3(3) no
C41 C42 C43 . . . 124.0(3) no
C42 C43 C44 . . . 117.6(3) no
C42 C43 C50 . . . 118.9(3) no
C44 C43 C50 . . . 123.5(3) no
C43 C44 C45 . . . 121.5(3) no
C40 C45 C44 . . . 117.8(3) yes
C40 C45 C55 . . . 123.4(3) no
C44 C45 C55 . . . 118.8(3) yes
C41 C46 C47 . . . 107.5(3) no
C41 C46 C48 . . . 113.6(3) no
C41 C46 C49 . . . 111.0(3) no
C47 C46 C48 . . . 109.3(3) no
C47 C46 C49 . . . 108.2(3) no
C48 C46 C49 . . . 107.0(3) no
C43 C50 C51 . . . 109.2(3) no
C43 C50 C52 . . . 108.8(3) no
C43 C50 C53 . . . 111.6(3) no
C51 C50 C52 . . . 109.8(3) no
C51 C50 C53 . . . 107.5(3) no
C52 C50 C53 . . . 110.0(3) no
O7 C54 C55 . . . 118.8(3) no
O7 C54 C59 . . . 118.6(3) no
C55 C54 C59 . . . 122.2(3) no
C45 C55 C54 . . . 123.0(3) yes
C45 C55 C56 . . . 118.3(3) yes
C54 C55 C56 . . . 118.7(3) no
C55 C56 C57 . . . 121.7(3) no
C56 C57 C58 . . . 116.8(3) no
C56 C57 C60 . . . 123.1(3) no
C58 C57 C60 . . . 120.1(3) no
C57 C58 C59 . . . 124.1(3) no
C54 C59 C58 . . . 116.2(3) no
C54 C59 C64 . . . 122.8(3) no
C58 C59 C64 . . . 121.1(3) no
C57 C60 C61 . . . 109.6(3) no
C57 C60 C62 . . . 109.0(3) no
C57 C60 C63 . . . 112.0(3) no
C61 C60 C62 . . . 109.0(3) no
C61 C60 C63 . . . 108.4(3) no
C62 C60 C63 . . . 108.6(3) no
C59 C64 C65 . . . 110.0(3) no
C59 C64 C66 . . . 111.9(3) no
C59 C64 C67 . . . 110.5(3) no
C65 C64 C66 . . . 108.0(3) no
C65 C64 C67 . . . 109.7(3) no
C66 C64 C67 . . . 106.7(3) no
O8 C68 C69 . . . 123.4(4) no
O8 C68 C731 . . . 123.1(4) no
O8 C68 C732 . . . 109.2(5) no
C69 C68 C731 . . . 111.6(5) no
C69 C68 C732 . . . 117.5(5) no
C731 C68 C732 . . . 48.5(5) no
C68 C69 C70 . . . 122.7(5) no
C69 C70 C71 . . . 122.5(6) no
C70 C71 C721 . . . 114.2(5) no
C70 C71 C722 . . . 109.9(6) no
C721 C71 C722 . . . 51.0(5) no
C71 C721 C722 . . . 80.8(6) no
C71 C721 C731 . . . 121.5(7) no
C722 C721 C731 . . . 77.8(6) no
C71 C722 C721 . . . 48.3(5) no
C71 C722 C731 . . . 86.9(5) no
C71 C722 C732 . . . 114.1(7) no
C721 C722 C731 . . . 53.2(5) no
C721 C722 C732 . . . 93.8(7) no
C731 C722 C732 . . . 41.0(5) no
C68 C731 C721 . . . 119.6(6) no
C68 C731 C722 . . . 101.1(6) no
C68 C731 C732 . . . 67.1(6) no
C721 C731 C722 . . . 48.9(5) no
C721 C731 C732 . . . 103.0(7) no
C722 C731 C732 . . . 54.5(6) no
C68 C732 C722 . . . 117.4(8) no
C68 C732 C731 . . . 64.5(6) no
C722 C732 C731 . . . 84.5(8) no
C1 C2 H21 . . . 116(2) no
C3 C2 H21 . . . 117(2) no
C1 C4 H41 . . . 109(2) no
C1 C4 H42 . . . 106.1(19) no
C1 C4 H43 . . . 116(2) no
H41 C4 H42 . . . 117(3) no
H41 C4 H43 . . . 110(3) no
H42 C4 H43 . . . 98(3) no
C3 C5 H51 . . . 110(3) no
C3 C5 H52 . . . 111(2) no
C3 C5 H53 . . . 110(2) no
H51 C5 H52 . . . 136(4) no
H51 C5 H53 . . . 79(4) no
H52 C5 H53 . . . 102(3) no
C7 C8 H81 . . . 118(2) no
C9 C8 H81 . . . 120(2) no
C9 C10 H101 . . . 117(2) no
C11 C10 H101 . . . 119(2) no
C12 C13 H131 . . . 106(2) no
C12 C13 H132 . . . 109(2) no
C12 C13 H133 . . . 108(2) no
H131 C13 H132 . . . 112(3) no
H131 C13 H133 . . . 113(3) no
H132 C13 H133 . . . 108(3) no
C12 C14 H141 . . . 108(2) no
C12 C14 H142 . . . 109(2) no
C12 C14 H143 . . . 111(2) no
H141 C14 H142 . . . 114(3) no
H141 C14 H143 . . . 111(3) no
H142 C14 H143 . . . 105(3) no
C12 C15 H151 . . . 108(2) no
C12 C15 H152 . . . 111(2) no
C12 C15 H153 . . . 109.1(19) no
H151 C15 H152 . . . 111(3) no
H151 C15 H153 . . . 108(3) no
H152 C15 H153 . . . 109(3) no
C16 C17 H171 . . . 114(2) no
C16 C17 H172 . . . 112(2) no
C16 C17 H173 . . . 107(2) no
H171 C17 H172 . . . 106(3) no
H171 C17 H173 . . . 105(3) no
H172 C17 H173 . . . 113(3) no
C16 C18 H181 . . . 103(2) no
C16 C18 H182 . . . 111(2) no
C16 C18 H183 . . . 110(2) no
H181 C18 H182 . . . 112(3) no
H181 C18 H183 . . . 104(3) no
H182 C18 H183 . . . 116(3) no
C16 C19 H191 . . . 115(2) no
C16 C19 H192 . . . 114(2) no
C16 C19 H193 . . . 105(2) no
H191 C19 H192 . . . 109(3) no
H191 C19 H193 . . . 108(3) no
H192 C19 H193 . . . 105(3) no
C21 C22 H221 . . . 117(2) no
C23 C22 H221 . . . 121(2) no
C23 C24 H241 . . . 117(2) no
C25 C24 H241 . . . 119(2) no
C26 C27 H271 . . . 109(2) no
C26 C27 H272 . . . 113(2) no
C26 C27 H273 . . . 113(2) no
H271 C27 H272 . . . 106(3) no
H271 C27 H273 . . . 115(3) no
H272 C27 H273 . . . 101(3) no
C26 C28 H281 . . . 113(2) no
C26 C28 H282 . . . 109(2) no
C26 C28 H283 . . . 112(2) no
H281 C28 H282 . . . 108(3) no
H281 C28 H283 . . . 111(3) no
H282 C28 H283 . . . 103(3) no
C26 C29 H291 . . . 108(2) no
C26 C29 H292 . . . 114(2) no
C26 C29 H293 . . . 107(2) no
H291 C29 H292 . . . 104(3) no
H291 C29 H293 . . . 114(3) no
H292 C29 H293 . . . 111(3) no
C30 C31 H311 . . . 109(2) no
C30 C31 H312 . . . 113(2) no
C30 C31 H313 . . . 106(2) no
H311 C31 H312 . . . 109(3) no
H311 C31 H313 . . . 106(3) no
H312 C31 H313 . . . 113(3) no
C30 C32 H321 . . . 108(2) no
C30 C32 H322 . . . 113(2) no
C30 C32 H323 . . . 113(2) no
H321 C32 H322 . . . 112(3) no
H321 C32 H323 . . . 107(3) no
H322 C32 H323 . . . 105(3) no
C30 C33 H331 . . . 112(2) no
C30 C33 H332 . . . 110.8(19) no
C30 C33 H333 . . . 112(2) no
H331 C33 H332 . . . 104(3) no
H331 C33 H333 . . . 113(3) no
H332 C33 H333 . . . 105(3) no
C34 C35 H351 . . . 117(2) no
C36 C35 H351 . . . 124(2) no
C35 C36 H361 . . . 122(2) no
C37 C36 H361 . . . 117(2) no
C36 C37 H371 . . . 122(2) no
C38 C37 H371 . . . 119(2) no
C37 C38 H381 . . . 113(2) no
C39 C38 H381 . . . 126(2) no
C34 C39 H391 . . . 122(2) no
C38 C39 H391 . . . 119(2) no
C41 C42 H421 . . . 115(2) no
C43 C42 H421 . . . 122(2) no
C43 C44 H441 . . . 123(2) no
C45 C44 H441 . . . 116(2) no
C46 C47 H471 . . . 106.4(19) no
C46 C47 H472 . . . 110(2) no
C46 C47 H473 . . . 110(2) no
H471 C47 H472 . . . 109(3) no
H471 C47 H473 . . . 109(3) no
H472 C47 H473 . . . 112(3) no
C46 C48 H481 . . . 111(2) no
C46 C48 H482 . . . 115(2) no
C46 C48 H483 . . . 109(2) no
H481 C48 H482 . . . 104(3) no
H481 C48 H483 . . . 111(3) no
H482 C48 H483 . . . 106(3) no
C46 C49 H491 . . . 111(2) no
C46 C49 H492 . . . 110(2) no
C46 C49 H493 . . . 115(2) no
H491 C49 H492 . . . 109(3) no
H491 C49 H493 . . . 106(3) no
H492 C49 H493 . . . 105(3) no
C50 C51 H511 . . . 111.1(18) no
C50 C51 H512 . . . 111(2) no
C50 C51 H513 . . . 108(2) no
H511 C51 H512 . . . 111(3) no
H511 C51 H513 . . . 102(3) no
H512 C51 H513 . . . 114(3) no
C50 C52 H521 . . . 113(2) no
C50 C52 H522 . . . 113(2) no
C50 C52 H523 . . . 111(2) no
H521 C52 H522 . . . 107(3) no
H521 C52 H523 . . . 107(3) no
H522 C52 H523 . . . 106(3) no
C50 C53 H531 . . . 107.6(19) no
C50 C53 H532 . . . 113.6(18) no
C50 C53 H533 . . . 103(2) no
H531 C53 H532 . . . 112(3) no
H531 C53 H533 . . . 106(3) no
H532 C53 H533 . . . 114(3) no
C55 C56 H561 . . . 116(2) no
C57 C56 H561 . . . 122(2) no
C57 C58 H581 . . . 115(2) no
C59 C58 H581 . . . 121(2) no
C60 C61 H611 . . . 111(2) no
C60 C61 H612 . . . 111(2) no
C60 C61 H613 . . . 108(2) no
H611 C61 H612 . . . 107(3) no
H611 C61 H613 . . . 107(3) no
H612 C61 H613 . . . 113(3) no
C60 C62 H621 . . . 110(2) no
C60 C62 H622 . . . 113(2) no
C60 C62 H623 . . . 104(2) no
H621 C62 H622 . . . 104(3) no
H621 C62 H623 . . . 113(3) no
H622 C62 H623 . . . 114(3) no
C60 C63 H631 . . . 109(2) no
C60 C63 H632 . . . 114(2) no
C60 C63 H633 . . . 114(2) no
H631 C63 H632 . . . 108(3) no
H631 C63 H633 . . . 107(3) no
H632 C63 H633 . . . 105(3) no
C64 C65 H651 . . . 111.4(19) no
C64 C65 H652 . . . 111(2) no
C64 C65 H653 . . . 110(2) no
H651 C65 H652 . . . 109(3) no
H651 C65 H653 . . . 107(3) no
H652 C65 H653 . . . 108(3) no
C64 C66 H661 . . . 114(2) no
C64 C66 H662 . . . 113(2) no
C64 C66 H663 . . . 110(2) no
H661 C66 H662 . . . 104(3) no
H661 C66 H663 . . . 105(3) no
H662 C66 H663 . . . 111(3) no
C64 C67 H671 . . . 107(2) no
C64 C67 H672 . . . 113(2) no
C64 C67 H673 . . . 109(2) no
H671 C67 H672 . . . 108(3) no
H671 C67 H673 . . . 109(3) no
H672 C67 H673 . . . 111(3) no
C68 C69 H691 . . . 118.6(7) no
C70 C69 H691 . . . 118.6(7) no
C69 C70 H701 . . . 118.7(8) no
C71 C70 H701 . . . 118.8(7) no
C70 C71 H711 . . . 123.0(7) no
C721 C71 H711 . . . 122.8(7) no
C722 C71 H711 . . . 105.5(6) no
C71 C721 H721 . . . 119.2(9) no
C722 C721 H721 . . . 112.3(9) no
C731 C721 H721 . . . 119.3(8) no
C71 C722 H722 . . . 122.9(9) no
C721 C722 H722 . . . 123.5(11) no
C731 C722 H722 . . . 138.2(10) no
C732 C722 H722 . . . 123.0(11) no
C68 C731 H731 . . . 123(3) no
C721 C731 H731 . . . 117(3) no
C722 C731 H731 . . . 114(4) no
C732 C731 H731 . . . 99(2) no
C68 C732 H732 . . . 127(2) no
C722 C732 H732 . . . 116(3) no
C731 C732 H732 . . . 116.8(18) no
C79 C78 C81 . . . 178.7(9) no
C79 C78 C82 . . . 134.1(9) no
C79 C78 C82 . . 2_765 68.5(8) no
C81 C78 C82 . . . 47.1(7) no
C81 C78 C82 . . 2_765 112.7(8) no
C82 C78 C82 . . 2_765 65.7(7) no
C78 C79 C80 . . . 113.1(9) no
C78 C79 C82 . . 2_765 61.9(7) no
C80 C79 C82 . . 2_765 51.2(6) no
C79 C80 C81 . . 2_765 112.0(7) no
C79 C80 C82 . . 2_765 66.3(7) no
C81 C80 C82 2_765 . 2_765 45.7(7) no
C78 C81 C82 . . . 64.9(9) no
C78 C81 C80 . . 2_765 133.7(8) no
C80 C81 C82 2_765 . . 68.7(9) no
C78 C82 C81 . . . 68.0(9) no
C78 C82 C78 . . 2_765 114.3(8) no
C78 C82 C79 . . 2_765 163.8(10) no
C78 C82 C80 . . 2_765 133.5(9) no
C78 C82 C82 . . 2_765 64.1(7) no
C78 C82 C81 2_765 . . 176.5(12) no
C79 C82 C81 2_765 . . 127.9(12) no
C80 C82 C81 2_765 . . 65.6(9) no
C81 C82 C82 . . 2_765 132.0(13) no
C78 C82 C79 2_765 . 2_765 49.6(6) no
C78 C82 C80 2_765 . 2_765 112.1(9) no
C78 C82 C82 2_765 . 2_765 50.2(6) no
C79 C82 C80 2_765 . 2_765 62.5(7) no
C79 C82 C82 2_765 . 2_765 99.8(9) no
C80 C82 C82 2_765 . 2_765 162.2(11) no
C79 C78 H781 . . . 113.4(9) no
C81 C78 H781 . . . 65.5(7) no
C82 C78 H781 . . . 112.6(8) no
C82 C78 H781 2_765 . . 176.4(8) no
C78 C79 H791 . . . 122.7(13) no
C78 C79 H802 . . . 139.7(12) no
C80 C79 H791 . . . 124.2(12) no
C80 C79 H802 . . . 38.4(5) no
H791 C79 H802 . . . 91.7(12) no
C82 C79 H791 2_765 . . 175.5(14) no
C82 C79 H802 2_765 . . 84.2(9) no
C79 C80 H801 . . . 98.2(9) no
C79 C80 H802 . . . 51.2(7) no
C79 C80 H803 . . . 151.3(8) no
C79 C80 H804 . . . 123.7(9) no
H801 C80 H802 . . . 109.3(10) no
H801 C80 H803 . . . 109.3(8) no
H801 C80 H804 . . . 72.2(7) no
C81 C80 H801 2_765 . . 101.1(8) no
C82 C80 H801 2_765 . . 109.9(9) no
H802 C80 H803 . . . 109.6(9) no
H802 C80 H804 . . . 79.1(7) no
C81 C80 H802 2_765 . . 146.7(8) no
C82 C80 H802 2_765 . . 108.8(7) no
H803 C80 H804 . . . 60.6(8) no
C81 C80 H803 2_765 . . 71.4(8) no
C82 C80 H803 2_765 . . 109.9(9) no
C81 C80 H804 2_765 . . 124.4(9) no
C82 C80 H804 2_765 . . 169.8(10) no
C78 C81 H781 . . . 43.4(5) no
C78 C81 H811 . . . 112.7(12) no
C82 C81 H781 . . . 108.3(11) no
C82 C81 H811 . . . 177.6(16) no
H781 C81 H811 . . . 69.3(10) no
C80 C81 H781 2_765 . . 177.0(9) no
C80 C81 H811 2_765 . . 113.6(12) no
C78 H781 C81 . . . 71.1(7) no
C79 H802 C80 . . . 90.4(9) no
C75 C74 C76 . . . 119.4(7) no
C75 C74 C77 . . . 116.8(7) no
C76 C74 C77 . . . 123.7(8) no
C74 C75 C76 . . 2_556 118.7(7) no
C74 C76 C75 . . 2_556 121.8(7) no
C75 C74 H741 . . . 120.4(8) no
C76 C74 H741 . . . 120.2(8) no
C77 C74 H741 . . . 5.2(6) no
C74 C75 H751 . . . 121.0(9) no
C76 C75 H751 2_556 . . 120.2(9) no
C74 C76 H761 . . . 119.7(9) no
C75 C76 H761 2_556 . . 118.4(9) no
C74 C77 H741 . . . 14.5(16) no
C74 C77 H771 . . . 110.8(10) no
C74 C77 H772 . . . 109.4(10) no
C74 C77 H773 . . . 108.9(11) no
H741 C77 H771 . . . 121(2) no
H741 C77 H772 . . . 95(2) no
H741 C77 H773 . . . 111(2) no
H771 C77 H772 . . . 109.1(13) no
H771 C77 H773 . . . 109.1(12) no
H772 C77 H773 . . . 109.5(12) no
C74 H741 C77 . . . 160(2) no

loop_
_geom_bond_atom_site_label_1
_geom_bond_atom_site_label_2
_geom_bond_site_symmetry_1
_geom_bond_site_symmetry_2
_geom_bond_distance
_geom_bond_publ_flag
Rh1 P1 . . 2.1566(9) yes
Rh1 P2 . . 2.1549(9) yes
Rh1 O1 . . 2.070(2) yes
Rh1 O2 . . 2.074(2) yes
P1 O3 . . 1.625(2) yes
P1 O4 . . 1.610(2) yes
P1 O5 . . 1.609(2) yes
P2 O6 . . 1.612(2) yes
P2 O7 . . 1.616(2) yes
P2 O8 . . 1.614(2) yes
O1 C1 . . 1.273(4) yes
O2 C3 . . 1.264(4) yes
O3 C6 . . 1.392(4) yes
O4 C20 . . 1.410(3) yes
O5 C34 . . 1.400(4) yes
O6 C40 . . 1.412(4) yes
O7 C54 . . 1.395(4) yes
O8 C68 . . 1.395(4) yes
C1 C2 . . 1.388(5) yes
C1 C4 . . 1.508(6) yes
C2 C3 . . 1.394(5) yes
C3 C5 . . 1.508(7) yes
C6 C7 . . 1.397(5) yes
C6 C11 . . 1.405(4) no
C7 C8 . . 1.401(5) no
C7 C21 . . 1.488(4) yes
C8 C9 . . 1.372(4) no
C9 C10 . . 1.410(5) no
C9 C12 . . 1.539(5) no
C10 C11 . . 1.391(5) no
C11 C16 . . 1.542(5) no
C12 C13 . . 1.533(5) no
C12 C14 . . 1.527(5) no
C12 C15 . . 1.532(4) no
C16 C17 . . 1.527(5) no
C16 C18 . . 1.538(5) no
C16 C19 . . 1.540(5) no
C20 C21 . . 1.381(4) no
C20 C25 . . 1.407(4) no
C21 C22 . . 1.397(4) no
C22 C23 . . 1.387(4) no
C23 C24 . . 1.399(4) no
C23 C26 . . 1.543(4) no
C24 C25 . . 1.394(4) no
C25 C30 . . 1.542(4) no
C26 C27 . . 1.528(5) no
C26 C28 . . 1.532(5) no
C26 C29 . . 1.519(5) no
C30 C31 . . 1.525(5) no
C30 C32 . . 1.527(6) no
C30 C33 . . 1.530(5) no
C34 C35 . . 1.383(5) no
C34 C39 . . 1.373(5) no
C35 C36 . . 1.386(5) no
C36 C37 . . 1.371(5) no
C37 C38 . . 1.381(5) no
C38 C39 . . 1.386(5) no
C40 C41 . . 1.405(4) no
C40 C45 . . 1.387(4) yes
C41 C42 . . 1.389(4) no
C41 C46 . . 1.538(4) no
C42 C43 . . 1.400(5) no
C43 C44 . . 1.377(4) no
C43 C50 . . 1.536(5) no
C44 C45 . . 1.406(4) no
C45 C55 . . 1.486(4) yes
C46 C47 . . 1.537(5) no
C46 C48 . . 1.533(5) no
C46 C49 . . 1.530(5) no
C50 C51 . . 1.531(5) no
C50 C52 . . 1.522(5) no
C50 C53 . . 1.536(5) no
C54 C55 . . 1.389(5) yes
C54 C59 . . 1.406(4) no
C55 C56 . . 1.400(5) no
C56 C57 . . 1.388(4) no
C57 C58 . . 1.406(5) no
C57 C60 . . 1.535(5) no
C58 C59 . . 1.388(5) no
C59 C64 . . 1.536(5) no
C60 C61 . . 1.535(5) no
C60 C62 . . 1.540(5) no
C60 C63 . . 1.518(6) no
C64 C65 . . 1.536(5) no
C64 C66 . . 1.529(5) no
C64 C67 . . 1.537(5) no
C68 C69 . . 1.295(7) no
C68 C731 . . 1.357(8) no
C68 C732 . . 1.385(9) no
C69 C70 . . 1.366(9) no
C70 C71 . . 1.248(9) no
C71 C721 . . 1.266(9) no
C71 C722 . . 1.674(11) no
C721 C722 . . 1.317(13) no
C721 C731 . . 1.400(11) no
C722 C731 . . 1.708(11) no
C722 C732 . . 1.397(12) no
C731 C732 . . 1.125(12) no
C2 H21 . . .88(4) no
C4 H41 . . .88(4) no
C4 H42 . . 1.05(3) no
C4 H43 . . .86(4) no
C5 H51 . . .79(3) no
C5 H52 . . .85(4) no
C5 H53 . . .95(4) no
C8 H81 . . .94(4) no
C10 H101 . . .97(3) no
C13 H131 . . .93(4) no
C13 H132 . . .93(4) no
C13 H133 . . 1.01(3) no
C14 H141 . . .98(3) no
C14 H142 . . 1.02(3) no
C14 H143 . . .91(4) no
C15 H151 . . .92(4) no
C15 H152 . . .90(4) no
C15 H153 . . 1.01(3) no
C17 H171 . . .98(4) no
C17 H172 . . .84(3) no
C17 H173 . . .92(4) no
C18 H181 . . .93(4) no
C18 H182 . . .98(3) no
C18 H183 . . .92(3) no
C19 H191 . . .95(3) no
C19 H192 . . .99(4) no
C19 H193 . . .99(4) no
C22 H221 . . .93(3) no
C24 H241 . . .90(3) no
C27 H271 . . .97(4) no
C27 H272 . . .98(4) no
C27 H273 . . .91(4) no
C28 H281 . . .92(3) no
C28 H282 . . 1.04(3) no
C28 H283 . . .95(4) no
C29 H291 . . .98(3) no
C29 H292 . . .97(3) no
C29 H293 . . 1.01(4) no
C31 H311 . . .97(4) no
C31 H312 . . .93(4) no
C31 H313 . . .94(3) no
C32 H321 . . 1.00(4) no
C32 H322 . . 1.00(3) no
C32 H323 . . .86(3) no
C33 H331 . . .99(3) no
C33 H332 . . 1.04(3) no
C33 H333 . . .92(4) no
C35 H351 . . .93(3) no
C36 H361 . . .83(4) no
C37 H371 . . .93(3) no
C38 H381 . . .90(3) no
C39 H391 . . .87(4) no
C42 H421 . . .95(3) no
C44 H441 . . .91(3) no
C47 H471 . . 1.03(3) no
C47 H472 . . .93(4) no
C47 H473 . . .95(4) no
C48 H481 . . 1.05(3) no
C48 H482 . . .96(4) no
C48 H483 . . 1.00(4) no
C49 H491 . . 1.02(4) no
C49 H492 . . .94(3) no
C49 H493 . . .96(4) no
C51 H511 . . 1.06(3) no
C51 H512 . . .90(4) no
C51 H513 . . .96(4) no
C52 H521 . . 1.02(3) no
C52 H522 . . .98(4) no
C52 H523 . . .94(4) no
C53 H531 . . 1.03(3) no
C53 H532 . . 1.09(4) no
C53 H533 . . .99(3) no
C56 H561 . . .98(4) no
C58 H581 . . .95(3) no
C61 H611 . . .97(3) no
C61 H612 . . .97(4) no
C61 H613 . . .90(3) no
C62 H621 . . .98(3) no
C62 H622 . . .91(4) no
C62 H623 . . .99(4) no
C63 H631 . . .98(3) no
C63 H632 . . .99(4) no
C63 H633 . . .89(3) no
C65 H651 . . 1.05(3) no
C65 H652 . . .92(4) no
C65 H653 . . .92(4) no
C66 H661 . . 1.00(3) no
C66 H662 . . .94(4) no
C66 H663 . . .92(4) no
C67 H671 . . 1.03(3) no
C67 H672 . . .97(3) no
C67 H673 . . .90(4) no
C69 H691 . . .959(7) no
C70 H701 . . .961(9) no
C71 H711 . . .958(6) no
C721 H721 . . .960(11) no
C722 H722 . . .960(13) no
C731 H731 . . .91(5) no
C732 H732 . . 1.05(4) no
C78 C79 . . 1.308(13) no
C78 C81 . . 1.323(13) no
C78 C82 . . 1.293(14) no
C78 C82 . 2_765 1.514(12) no
C79 C80 . . 1.546(14) no
C79 C82 . 2_765 1.597(17) no
C80 C81 . 2_765 1.328(13) no
C80 C82 . 2_765 1.359(13) no
C81 C82 . . 1.045(14) no
C82 C82 . 2_765 1.533(15) no
C78 H781 . . .960(8) no
C79 H791 . . .960(18) no
C79 H802 . . 1.205(14) no
C80 H801 . . .960(9) no
C80 H802 . . .960(9) no
C80 H803 . . .959(11) no
C80 H804 . . .960(9) no
C81 H781 . . 1.272(13) no
C81 H811 . . .960(13) no
C74 C75 . . 1.383(10) no
C74 C76 . . 1.393(11) no
C74 C77 . . 1.290(11) no
C75 C76 . 2_556 1.318(11) no
C74 H741 . . .959(10) no
C75 H751 . . .959(11) no
C76 H761 . . .959(10) no
C77 H741 . . .346(11) no
C77 H771 . . .960(15) no
C77 H772 . . .959(13) no
C77 H773 . . .961(12) no

loop_
_geom_torsion_atom_site_label_1
_geom_torsion_atom_site_label_2
_geom_torsion_atom_site_label_3
_geom_torsion_atom_site_label_4
_geom_torsion_site_symmetry_1
_geom_torsion_site_symmetry_2
_geom_torsion_site_symmetry_3
_geom_torsion_site_symmetry_4
_geom_torsion
_geom_torsion_publ_flag
P2 Rh1 P1 O3 . . . . 117.84(9) yes
P2 Rh1 P1 O4 . . . . -10.32(10) yes
P2 Rh1 P1 O5 . . . . -130.85(9) yes
O1 Rh1 P1 O3 . . . . -57.10(11) yes
O1 Rh1 P1 O4 . . . . 174.74(11) yes
O1 Rh1 P1 O5 . . . . 54.21(11) yes
P1 Rh1 P2 O6 . . . . -9.44(10) yes
P1 Rh1 P2 O7 . . . . 118.81(10) yes
P1 Rh1 P2 O8 . . . . -130.27(10) yes
O2 Rh1 P2 O6 . . . . 176.23(11) yes
O2 Rh1 P2 O7 . . . . -55.52(12) yes
O2 Rh1 P2 O8 . . . . 55.40(11) yes
P1 Rh1 O1 C1 . . . . -176.5(3) yes
O2 Rh1 O1 C1 . . . . -2.5(3) yes
P2 Rh1 O2 C3 . . . . -179.0(3) yes
O1 Rh1 O2 C3 . . . . -4.6(3) yes
Rh1 P1 O3 C6 . . . . -104.0(2) yes
O4 P1 O3 C6 . . . . 31.2(2) yes
O5 P1 O3 C6 . . . . 137.8(2) yes
Rh1 P1 O4 C20 . . . . -168.32(17) yes
O3 P1 O4 C20 . . . . 56.3(2) yes
O5 P1 O4 C20 . . . . -44.9(2) yes
Rh1 P1 O5 C34 . . . . -127.9(3) yes
O3 P1 O5 C34 . . . . -2.7(3) yes
O4 P1 O5 C34 . . . . 103.0(3) yes
Rh1 P2 O6 C40 . . . . -167.26(17) yes
O7 P2 O6 C40 . . . . 58.3(2) yes
O8 P2 O6 C40 . . . . -43.6(2) yes
Rh1 P2 O7 C54 . . . . -108.5(2) yes
O6 P2 O7 C54 . . . . 27.8(3) yes
O8 P2 O7 C54 . . . . 134.1(2) yes
Rh1 P2 O8 C68 . . . . -121.4(3) yes
O6 P2 O8 C68 . . . . 107.9(3) yes
O7 P2 O8 C68 . . . . 2.0(3) yes
Rh1 O1 C1 C2 . . . . 7.4(5) yes
Rh1 O1 C1 C4 . . . . -172.6(2) yes
Rh1 O2 C3 C2 . . . . 7.8(5) yes
Rh1 O2 C3 C5 . . . . -174.2(3) yes
P1 O3 C6 C11 . . . . 123.6(3) yes
P1 O3 C6 C7 . . . . -62.1(3) yes
P1 O4 C20 C21 . . . . -70.8(3) yes
P1 O4 C20 C25 . . . . 112.4(3) yes
P1 O5 C34 C39 . . . . -102.4(3) yes
P1 O5 C34 C35 . . . . 81.5(4) yes
P2 O6 C40 C45 . . . . -71.2(3) yes
P2 O6 C40 C41 . . . . 110.2(3) yes
P2 O7 C54 C59 . . . . 126.7(3) yes
P2 O7 C54 C55 . . . . -59.7(4) yes
P2 O8 C68 C731 . . . . 80.5(5) yes
P2 O8 C68 C732 . . . . 132.8(4) yes
P2 O8 C68 C69 . . . . -82.6(5) yes
O1 C1 C2 C3 . . . . -5.4(6) yes
C4 C1 C2 C3 . . . . 174.5(4) no
C1 C2 C3 O2 . . . . -3.1(6) no
C1 C2 C3 C5 . . . . 178.9(4) no
O3 C6 C11 C10 . . . . 179.7(3) no
O3 C6 C7 C21 . . . . -.5(4) no
C7 C6 C11 C16 . . . . -173.9(3) no
C7 C6 C11 C10 . . . . 5.5(4) no
C11 C6 C7 C8 . . . . -5.1(4) no
C11 C6 C7 C21 . . . . 173.7(3) no
O3 C6 C7 C8 . . . . -179.3(3) no
O3 C6 C11 C16 . . . . .3(4) no
C6 C7 C21 C22 . . . . -133.6(3) no
C6 C7 C8 C9 . . . . .2(4) no
C8 C7 C21 C20 . . . . -130.4(3) no
C6 C7 C21 C20 . . . . 50.8(4) no
C8 C7 C21 C22 . . . . 45.3(4) no
C21 C7 C8 C9 . . . . -178.7(3) no
C7 C8 C9 C12 . . . . -177.2(3) no
C7 C8 C9 C10 . . . . 3.8(4) no
C12 C9 C10 C11 . . . . 177.7(3) no
C10 C9 C12 C13 . . . . 69.1(4) no
C10 C9 C12 C14 . . . . -170.8(3) no
C8 C9 C12 C15 . . . . 130.5(3) no
C8 C9 C10 C11 . . . . -3.3(5) no
C8 C9 C12 C14 . . . . 10.3(4) no
C8 C9 C12 C13 . . . . -109.9(3) no
C10 C9 C12 C15 . . . . -50.5(4) no
C9 C10 C11 C16 . . . . 178.2(3) no
C9 C10 C11 C6 . . . . -1.2(4) no
C6 C11 C16 C19 . . . . 172.9(3) no
C6 C11 C16 C18 . . . . 54.6(4) no
C10 C11 C16 C18 . . . . -124.7(3) no
C10 C11 C16 C19 . . . . -6.4(4) no
C6 C11 C16 C17 . . . . -68.3(4) no
C10 C11 C16 C17 . . . . 112.4(3) no
C25 C20 C21 C7 . . . . 170.4(3) no
C25 C20 C21 C22 . . . . -5.3(4) no
O4 C20 C21 C22 . . . . 178.1(2) no
O4 C20 C25 C30 . . . . 7.4(4) no
C21 C20 C25 C24 . . . . 5.3(4) no
O4 C20 C21 C7 . . . . -6.2(4) no
O4 C20 C25 C24 . . . . -178.1(3) no
C21 C20 C25 C30 . . . . -169.2(3) no
C7 C21 C22 C23 . . . . -174.7(3) no
C20 C21 C22 C23 . . . . 1.1(4) no
C21 C22 C23 C26 . . . . -175.3(3) no
C21 C22 C23 C24 . . . . 2.5(5) no
C22 C23 C26 C28 . . . . 98.3(4) no
C22 C23 C26 C27 . . . . -20.5(5) no
C22 C23 C26 C29 . . . . -142.3(3) no
C26 C23 C24 C25 . . . . 175.5(3) no
C24 C23 C26 C28 . . . . -79.4(4) no
C24 C23 C26 C29 . . . . 40.0(4) no
C24 C23 C26 C27 . . . . 161.8(3) no
C22 C23 C24 C25 . . . . -2.3(5) no
C23 C24 C25 C30 . . . . 173.2(3) no
C23 C24 C25 C20 . . . . -1.4(5) no
C24 C25 C30 C31 . . . . 8.6(4) no
C20 C25 C30 C31 . . . . -177.3(3) no
C24 C25 C30 C33 . . . . -109.4(4) no
C20 C25 C30 C32 . . . . -56.7(4) no
C20 C25 C30 C33 . . . . 64.7(4) no
C24 C25 C30 C32 . . . . 129.1(4) no
C35 C34 C39 C38 . . . . 1.2(5) no
C39 C34 C35 C36 . . . . -1.0(5) no
O5 C34 C35 C36 . . . . 175.0(3) no
O5 C34 C39 C38 . . . . -174.8(3) no
C34 C35 C36 C37 . . . . .4(5) no
C35 C36 C37 C38 . . . . .1(5) no
C36 C37 C38 C39 . . . . .1(5) no
C37 C38 C39 C34 . . . . -.8(5) no
O6 C40 C45 C44 . . . . 173.8(3) no
O6 C40 C45 C55 . . . . -6.4(5) no
C41 C40 C45 C55 . . . . 172.2(3) no
C45 C40 C41 C42 . . . . 7.8(5) no
C41 C40 C45 C44 . . . . -7.6(5) no
C45 C40 C41 C46 . . . . -167.9(3) no
O6 C40 C41 C46 . . . . 10.6(5) no
O6 C40 C41 C42 . . . . -173.6(3) no
C40 C41 C42 C43 . . . . -.9(5) no
C42 C41 C46 C48 . . . . 125.1(3) no
C42 C41 C46 C49 . . . . 4.4(4) no
C42 C41 C46 C47 . . . . -113.7(3) no
C40 C41 C46 C47 . . . . 61.8(4) no
C40 C41 C46 C48 . . . . -59.4(4) no
C46 C41 C42 C43 . . . . 175.0(3) no
C40 C41 C46 C49 . . . . 180.0(3) no
C41 C42 C43 C44 . . . . -5.8(5) no
C41 C42 C43 C50 . . . . 173.8(3) no
C42 C43 C50 C51 . . . . -53.8(4) no
C42 C43 C50 C52 . . . . 66.0(4) no
C42 C43 C50 C53 . . . . -172.5(3) no
C44 C43 C50 C51 . . . . 125.8(4) no
C50 C43 C44 C45 . . . . -173.5(3) no
C44 C43 C50 C52 . . . . -114.4(4) no
C44 C43 C50 C53 . . . . 7.1(5) no
C42 C43 C44 C45 . . . . 6.1(5) no
C43 C44 C45 C40 . . . . .3(5) no
C43 C44 C45 C55 . . . . -179.5(3) no
C44 C45 C55 C54 . . . . -129.3(3) yes
C40 C45 C55 C54 . . . . 50.9(5) yes
C40 C45 C55 C56 . . . . -132.1(3) yes
C44 C45 C55 C56 . . . . 47.7(4) yes
C59 C54 C55 C45 . . . . 172.2(3) no
O7 C54 C55 C56 . . . . -178.2(3) no
O7 C54 C59 C64 . . . . -1.9(4) no
C59 C54 C55 C56 . . . . -4.8(5) no
O7 C54 C59 C58 . . . . 177.3(3) no
O7 C54 C55 C45 . . . . -1.2(4) no
C55 C54 C59 C58 . . . . 3.8(5) no
C55 C54 C59 C64 . . . . -175.4(3) no
C54 C55 C56 C57 . . . . 1.3(5) no
C45 C55 C56 C57 . . . . -175.8(3) no
C55 C56 C57 C58 . . . . 2.8(5) no
C55 C56 C57 C60 . . . . -178.8(3) no
C56 C57 C58 C59 . . . . -3.8(5) no
C56 C57 C60 C63 . . . . 10.1(4) no
C58 C57 C60 C61 . . . . -51.1(4) no
C58 C57 C60 C62 . . . . 68.2(4) no
C58 C57 C60 C63 . . . . -171.5(3) no
C56 C57 C60 C62 . . . . -110.1(4) no
C60 C57 C58 C59 . . . . 177.7(3) no
C56 C57 C60 C61 . . . . 130.6(3) no
C57 C58 C59 C54 . . . . .6(5) no
C57 C58 C59 C64 . . . . 179.8(3) no
C54 C59 C64 C67 . . . . 53.6(4) no
C58 C59 C64 C66 . . . . -6.9(4) no
C58 C59 C64 C67 . . . . -125.6(4) no
C58 C59 C64 C65 . . . . 113.1(3) no
C54 C59 C64 C65 . . . . -67.7(4) no
C54 C59 C64 C66 . . . . 172.3(3) no
O8 C68 C69 C70 . . . . -175.5(5) no
C731 C68 C69 C70 . . . . 19.8(9) no
C732 C68 C69 C70 . . . . -33.5(10) no
O8 C68 C731 C721 . . . . 179.2(5) no
O8 C68 C731 C722 . . . . 130.4(5) no
O8 C68 C731 C732 . . . . 86.9(6) no
C69 C68 C731 C721 . . . . -16.0(8) no
C69 C68 C731 C722 . . . . -64.8(6) no
C69 C68 C731 C732 . . . . -108.3(6) no
C732 C68 C731 C721 . . . . 92.3(8) no
C732 C68 C731 C722 . . . . 43.5(6) no
O8 C68 C732 C722 . . . . 173.8(7) no
O8 C68 C732 C731 . . . . -117.7(6) no
C69 C68 C732 C722 . . . . 26.8(10) no
C69 C68 C732 C731 . . . . 95.3(7) no
C731 C68 C732 C722 . . . . -68.5(9) no
C68 C69 C70 C71 . . . . -.1(11) no
C69 C70 C71 C721 . . . . -24.1(10) no
C69 C70 C71 C722 . . . . 31.0(8) no
C70 C71 C721 C722 . . . . 96.7(7) no
C70 C71 C721 C731 . . . . 27.2(10) no
C722 C71 C721 C731 . . . . -69.5(8) no
C70 C71 C722 C721 . . . . -105.5(7) no
C70 C71 C722 C731 . . . . -64.5(6) no
C70 C71 C722 C732 . . . . -33.0(9) no
C721 C71 C722 C731 . . . . 41.0(5) no
C721 C71 C722 C732 . . . . 72.5(8) no
C71 C721 C722 C731 . . . . -125.2(6) no
C71 C721 C722 C732 . . . . -119.2(7) no
C731 C721 C722 C71 . . . . 125.2(6) no
C731 C721 C722 C732 . . . . 6.0(6) no
C71 C721 C731 C68 . . . . -7.3(11) no
C71 C721 C731 C722 . . . . 71.0(8) no
C71 C721 C731 C732 . . . . 63.5(10) no
C722 C721 C731 C68 . . . . -78.4(8) no
C722 C721 C731 C732 . . . . -7.6(8) no
C71 C722 C731 C68 . . . . 82.1(5) no
C71 C722 C731 C721 . . . . -37.7(5) no
C71 C722 C731 C732 . . . . 133.3(8) no
C721 C722 C731 C68 . . . . 119.8(7) no
C721 C722 C731 C732 . . . . 170.9(10) no
C732 C722 C731 C68 . . . . -51.2(7) no
C732 C722 C731 C721 . . . . -170.9(10) no
C71 C722 C732 C68 . . . . 4.7(11) no
C71 C722 C732 C731 . . . . -52.8(8) no
C721 C722 C732 C68 . . . . 50.2(9) no
C721 C722 C732 C731 . . . . -7.3(8) no
C731 C722 C732 C68 . . . . 57.5(7) no
C68 C731 C732 C722 . . . . 123.9(6) no
C721 C731 C732 C68 . . . . -116.9(6) no
C721 C731 C732 C722 . . . . 7.0(7) no
C722 C731 C732 C68 . . . . -123.9(6) no
O1 C1 C2 H21 . . . . 171(2) no
C4 C1 C2 H21 . . . . -9(3) no
O1 C1 C4 H41 . . . . -174(2) no
O1 C1 C4 H42 . . . . 60(2) no
O1 C1 C4 H43 . . . . -48(3) no
C2 C1 C4 H41 . . . . 6(2) no
C2 C1 C4 H42 . . . . -120(2) no
C2 C1 C4 H43 . . . . 132(3) no
H21 C2 C3 O2 . . . . -179(2) no
H21 C2 C3 C5 . . . . 3(3) no
O2 C3 C5 H51 . . . . 69(3) no
O2 C3 C5 H52 . . . . -127(3) no
O2 C3 C5 H53 . . . . -16(2) no
C2 C3 C5 H51 . . . . -113(3) no
C2 C3 C5 H52 . . . . 51(3) no
C2 C3 C5 H53 . . . . 162(2) no
C6 C7 C8 H81 . . . . -175(2) no
C21 C7 C8 H81 . . . . 6(2) no
H81 C8 C9 C10 . . . . 179(2) no
H81 C8 C9 C12 . . . . -2(2) no
C8 C9 C10 H101 . . . . 178(2) no
C12 C9 C10 H101 . . . . -1(2) no
H101 C10 C11 C6 . . . . 177(2) no
H101 C10 C11 C16 . . . . -3(2) no
C9 C12 C13 H131 . . . . 63(2) no
C9 C12 C13 H132 . . . . -58(2) no
C9 C12 C13 H133 . . . . -175(2) no
C14 C12 C13 H131 . . . . -59(2) no
C14 C12 C13 H132 . . . . 180(2) no
C14 C12 C13 H133 . . . . 62(2) no
C15 C12 C13 H131 . . . . -177(2) no
C15 C12 C13 H132 . . . . 62(2) no
C15 C12 C13 H133 . . . . -55(2) no
C9 C12 C14 H141 . . . . 177(2) no
C9 C12 C14 H142 . . . . 53.3(19) no
C9 C12 C14 H143 . . . . -62(2) no
C13 C12 C14 H141 . . . . -62(2) no
C13 C12 C14 H142 . . . . 174.2(19) no
C13 C12 C14 H143 . . . . 59(2) no
C15 C12 C14 H141 . . . . 56(2) no
C15 C12 C14 H142 . . . . -67.9(19) no
C15 C12 C14 H143 . . . . 177(2) no
C9 C12 C15 H151 . . . . -176(2) no
C9 C12 C15 H152 . . . . 61(2) no
C9 C12 C15 H153 . . . . -59(2) no
C13 C12 C15 H151 . . . . 64(2) no
C13 C12 C15 H152 . . . . -59(2) no
C13 C12 C15 H153 . . . . -179(2) no
C14 C12 C15 H151 . . . . -54(2) no
C14 C12 C15 H152 . . . . -176(2) no
C14 C12 C15 H153 . . . . 64(2) no
C11 C16 C17 H171 . . . . -65(2) no
C11 C16 C17 H172 . . . . 56(3) no
C11 C16 C17 H173 . . . . -180(2) no
C18 C16 C17 H171 . . . . 173(2) no
C18 C16 C17 H172 . . . . -67(3) no
C18 C16 C17 H173 . . . . 58(2) no
C19 C16 C17 H171 . . . . 57(2) no
C19 C16 C17 H172 . . . . 178(3) no
C19 C16 C17 H173 . . . . -58(2) no
C11 C16 C18 H181 . . . . 174(2) no
C11 C16 C18 H182 . . . . -66(2) no
C11 C16 C18 H183 . . . . 64(2) no
C17 C16 C18 H181 . . . . -63(2) no
C17 C16 C18 H182 . . . . 57(2) no
C17 C16 C18 H183 . . . . -173(2) no
C19 C16 C18 H181 . . . . 53(2) no
C19 C16 C18 H182 . . . . 173(2) no
C19 C16 C18 H183 . . . . -58(2) no
C11 C16 C19 H191 . . . . -61(2) no
C11 C16 C19 H192 . . . . 66(2) no
C11 C16 C19 H193 . . . . -179(2) no
C17 C16 C19 H191 . . . . 178(2) no
C17 C16 C19 H192 . . . . -55(2) no
C17 C16 C19 H193 . . . . 60(2) no
C18 C16 C19 H191 . . . . 60(2) no
C18 C16 C19 H192 . . . . -174(2) no
C18 C16 C19 H193 . . . . -58(2) no
C7 C21 C22 H221 . . . . 5(2) no
C20 C21 C22 H221 . . . . -179(2) no
H221 C22 C23 C24 . . . . -178(3) no
H221 C22 C23 C26 . . . . 5(3) no
C22 C23 C24 H241 . . . . -178(3) no
C26 C23 C24 H241 . . . . 0(3) no
H241 C24 C25 C20 . . . . 174(3) no
H241 C24 C25 C30 . . . . -12(3) no
C23 C26 C27 H271 . . . . 179(2) no
C23 C26 C27 H272 . . . . 61(2) no
C23 C26 C27 H273 . . . . -52(3) no
C28 C26 C27 H271 . . . . 60(2) no
C28 C26 C27 H272 . . . . -57(2) no
C28 C26 C27 H273 . . . . -171(3) no
C29 C26 C27 H271 . . . . -58(2) no
C29 C26 C27 H272 . . . . -175(2) no
C29 C26 C27 H273 . . . . 71(3) no
C23 C26 C28 H281 . . . . 61(2) no
C23 C26 C28 H282 . . . . -178(2) no
C23 C26 C28 H283 . . . . -65(2) no
C27 C26 C28 H281 . . . . -178(2) no
C27 C26 C28 H282 . . . . -58(2) no
C27 C26 C28 H283 . . . . 56(2) no
C29 C26 C28 H281 . . . . -60(2) no
C29 C26 C28 H282 . . . . 60(2) no
C29 C26 C28 H283 . . . . 174(2) no
C23 C26 C29 H291 . . . . -177(2) no
C23 C26 C29 H292 . . . . -62(2) no
C23 C26 C29 H293 . . . . 61(2) no
C27 C26 C29 H291 . . . . 60(2) no
C27 C26 C29 H292 . . . . 174(2) no
C27 C26 C29 H293 . . . . -63(2) no
C28 C26 C29 H291 . . . . -58(2) no
C28 C26 C29 H292 . . . . 56(2) no
C28 C26 C29 H293 . . . . 179(2) no
C25 C30 C31 H311 . . . . -62(2) no
C25 C30 C31 H312 . . . . 60(2) no
C25 C30 C31 H313 . . . . -175(2) no
C32 C30 C31 H311 . . . . 174(2) no
C32 C30 C31 H312 . . . . -64(2) no
C32 C30 C31 H313 . . . . 61(2) no
C33 C30 C31 H311 . . . . 56(2) no
C33 C30 C31 H312 . . . . 178(2) no
C33 C30 C31 H313 . . . . -57(2) no
C25 C30 C32 H321 . . . . -59(2) no
C25 C30 C32 H322 . . . . 65(2) no
C25 C30 C32 H323 . . . . -176(3) no
C31 C30 C32 H321 . . . . 64(2) no
C31 C30 C32 H322 . . . . -172(2) no
C31 C30 C32 H323 . . . . -53(3) no
C33 C30 C32 H321 . . . . -179(2) no
C33 C30 C32 H322 . . . . -55(2) no
C33 C30 C32 H323 . . . . 63(3) no
C25 C30 C33 H331 . . . . -175(2) no
C25 C30 C33 H332 . . . . -59(2) no
C25 C30 C33 H333 . . . . 57(2) no
C31 C30 C33 H331 . . . . 64(2) no
C31 C30 C33 H332 . . . . -180(2) no
C31 C30 C33 H333 . . . . -63(2) no
C32 C30 C33 H331 . . . . -52(2) no
C32 C30 C33 H332 . . . . 64(2) no
C32 C30 C33 H333 . . . . -180(2) no
O5 C34 C35 H351 . . . . -7(2) no
C39 C34 C35 H351 . . . . 177(2) no
O5 C34 C39 H391 . . . . 4(3) no
C35 C34 C39 H391 . . . . 180(3) no
C34 C35 C36 H361 . . . . -180(3) no
H351 C35 C36 C37 . . . . -177(3) no
H351 C35 C36 H361 . . . . 3(4) no
C35 C36 C37 H371 . . . . -177(2) no
H361 C36 C37 C38 . . . . -180(3) no
H361 C36 C37 H371 . . . . 3(4) no
C36 C37 C38 H381 . . . . 177(2) no
H371 C37 C38 C39 . . . . 178(2) no
H371 C37 C38 H381 . . . . -5(3) no
C37 C38 C39 H391 . . . . -180(3) no
H381 C38 C39 C34 . . . . -178(3) no
H381 C38 C39 H391 . . . . 4(4) no
C40 C41 C42 H421 . . . . 179(2) no
C46 C41 C42 H421 . . . . -5(2) no
H421 C42 C43 C44 . . . . 175(3) no
H421 C42 C43 C50 . . . . -6(3) no
C42 C43 C44 H441 . . . . -176(3) no
C50 C43 C44 H441 . . . . 4(3) no
H441 C44 C45 C40 . . . . -177(2) no
H441 C44 C45 C55 . . . . 3(3) no
C41 C46 C47 H471 . . . . -178(2) no
C41 C46 C47 H472 . . . . -60(2) no
C41 C46 C47 H473 . . . . 64(2) no
C48 C46 C47 H471 . . . . -54(2) no
C48 C46 C47 H472 . . . . 64(2) no
C48 C46 C47 H473 . . . . -173(2) no
C49 C46 C47 H471 . . . . 62(2) no
C49 C46 C47 H472 . . . . -180(2) no
C49 C46 C47 H473 . . . . -56(2) no
C41 C46 C48 H481 . . . . -174.5(19) no
C41 C46 C48 H482 . . . . 67(2) no
C41 C46 C48 H483 . . . . -52(2) no
C47 C46 C48 H481 . . . . 65.4(19) no
C47 C46 C48 H482 . . . . -53(2) no
C47 C46 C48 H483 . . . . -173(2) no
C49 C46 C48 H481 . . . . -51.6(19) no
C49 C46 C48 H482 . . . . -170(2) no
C49 C46 C48 H483 . . . . 70(2) no
C41 C46 C49 H491 . . . . 64(2) no
C41 C46 C49 H492 . . . . -176(2) no
C41 C46 C49 H493 . . . . -57(2) no
C47 C46 C49 H491 . . . . -179(2) no
C47 C46 C49 H492 . . . . -58(2) no
C47 C46 C49 H493 . . . . 61(2) no
C48 C46 C49 H491 . . . . -61(2) no
C48 C46 C49 H492 . . . . 60(2) no
C48 C46 C49 H493 . . . . 178(2) no
C43 C50 C51 H511 . . . . 57(2) no
C43 C50 C51 H512 . . . . -179(2) no
C43 C50 C51 H513 . . . . -54(2) no
C52 C50 C51 H511 . . . . -62(2) no
C52 C50 C51 H512 . . . . 62(2) no
C52 C50 C51 H513 . . . . -173(2) no
C53 C50 C51 H511 . . . . 178(2) no
C53 C50 C51 H512 . . . . -58(2) no
C53 C50 C51 H513 . . . . 67(2) no
C43 C50 C52 H521 . . . . -60(2) no
C43 C50 C52 H522 . . . . 61(2) no
C43 C50 C52 H523 . . . . 180(2) no
C51 C50 C52 H521 . . . . 59(2) no
C51 C50 C52 H522 . . . . -179(2) no
C51 C50 C52 H523 . . . . -61(2) no
C53 C50 C52 H521 . . . . 177(2) no
C53 C50 C52 H522 . . . . -61(2) no
C53 C50 C52 H523 . . . . 57(2) no
C43 C50 C53 H531 . . . . -63(2) no
C43 C50 C53 H532 . . . . 61(2) no
C43 C50 C53 H533 . . . . -175(2) no
C51 C50 C53 H531 . . . . 177(2) no
C51 C50 C53 H532 . . . . -59(2) no
C51 C50 C53 H533 . . . . 65(2) no
C52 C50 C53 H531 . . . . 58(2) no
C52 C50 C53 H532 . . . . -178.2(19) no
C52 C50 C53 H533 . . . . -55(2) no
C45 C55 C56 H561 . . . . 4(2) no
C54 C55 C56 H561 . . . . -179(2) no
H561 C56 C57 C58 . . . . -177(2) no
H561 C56 C57 C60 . . . . 1(2) no
C56 C57 C58 H581 . . . . 175(2) no
C60 C57 C58 H581 . . . . -4(2) no
H581 C58 C59 C54 . . . . -178(2) no
H581 C58 C59 C64 . . . . 2(2) no
C57 C60 C61 H611 . . . . -179(2) no
C57 C60 C61 H612 . . . . 63(2) no
C57 C60 C61 H613 . . . . -61(2) no
C62 C60 C61 H611 . . . . 62(2) no
C62 C60 C61 H612 . . . . -57(2) no
C62 C60 C61 H613 . . . . 179(2) no
C63 C60 C61 H611 . . . . -56(2) no
C63 C60 C61 H612 . . . . -175(2) no
C63 C60 C61 H613 . . . . 61(2) no
C57 C60 C62 H621 . . . . 178(2) no
C57 C60 C62 H622 . . . . 63(3) no
C57 C60 C62 H623 . . . . -60(2) no
C61 C60 C62 H621 . . . . -62(2) no
C61 C60 C62 H622 . . . . -177(2) no
C61 C60 C62 H623 . . . . 59(2) no
C63 C60 C62 H621 . . . . 56(2) no
C63 C60 C62 H622 . . . . -59(3) no
C63 C60 C62 H623 . . . . 177(2) no
C57 C60 C63 H631 . . . . 178(2) no
C57 C60 C63 H632 . . . . -62(2) no
C57 C60 C63 H633 . . . . 58(2) no
C61 C60 C63 H631 . . . . 57(2) no
C61 C60 C63 H632 . . . . 177(2) no
C61 C60 C63 H633 . . . . -63(2) no
C62 C60 C63 H631 . . . . -62(2) no
C62 C60 C63 H632 . . . . 59(2) no
C62 C60 C63 H633 . . . . 179(2) no
C59 C64 C65 H651 . . . . 61(2) no
C59 C64 C65 H652 . . . . -61(2) no
C59 C64 C65 H653 . . . . 179(2) no
C66 C64 C65 H651 . . . . -177(2) no
C66 C64 C65 H652 . . . . 61(2) no
C66 C64 C65 H653 . . . . -58(2) no
C67 C64 C65 H651 . . . . -61(2) no
C67 C64 C65 H652 . . . . 177(2) no
C67 C64 C65 H653 . . . . 58(2) no
C59 C64 C66 H661 . . . . -61(2) no
C59 C64 C66 H662 . . . . 57(2) no
C59 C64 C66 H663 . . . . -179(2) no
C65 C64 C66 H661 . . . . 178(2) no
C65 C64 C66 H662 . . . . -64(2) no
C65 C64 C66 H663 . . . . 60(2) no
C67 C64 C66 H661 . . . . 60(2) no
C67 C64 C66 H662 . . . . 178(2) no
C67 C64 C66 H663 . . . . -58(2) no
C59 C64 C67 H671 . . . . 53(2) no
C59 C64 C67 H672 . . . . -66(2) no
C59 C64 C67 H673 . . . . 170(2) no
C65 C64 C67 H671 . . . . 174(2) no
C65 C64 C67 H672 . . . . 55(2) no
C65 C64 C67 H673 . . . . -68(2) no
C66 C64 C67 H671 . . . . -69(2) no
C66 C64 C67 H672 . . . . 172(2) no
C66 C64 C67 H673 . . . . 48(2) no
O8 C68 C69 H691 . . . . 5.2(11) no
C731 C68 C69 H691 . . . . -159.6(8) no
C732 C68 C69 H691 . . . . 147.2(9) no
O8 C68 C731 H731 . . . . 2(4) no
C69 C68 C731 H731 . . . . 166(4) no
C732 C68 C731 H731 . . . . -85(4) no
O8 C68 C732 H732 . . . . -12(3) no
C69 C68 C732 H732 . . . . -159(3) no
C731 C68 C732 H732 . . . . 106(3) no
C68 C69 C70 H701 . . . . 179.0(7) no
H691 C69 C70 C71 . . . . 179.3(8) no
H691 C69 C70 H701 . . . . -1.6(13) no
C69 C70 C71 H711 . . . . 156.1(7) no
H701 C70 C71 C721 . . . . 156.8(8) no
H701 C70 C71 C722 . . . . -148.1(7) no
H701 C70 C71 H711 . . . . -23.0(11) no
C70 C71 C721 H721 . . . . -152.8(9) no
C722 C71 C721 H721 . . . . 110.4(11) no
H711 C71 C721 C722 . . . . -83.4(8) no
H711 C71 C721 C731 . . . . -152.9(7) no
H711 C71 C721 H721 . . . . 27.0(13) no
C70 C71 C722 H722 . . . . 146.8(11) no
C721 C71 C722 H722 . . . . -107.7(13) no
H711 C71 C722 C721 . . . . 120.0(8) no
H711 C71 C722 C731 . . . . 160.9(6) no
H711 C71 C722 C732 . . . . -167.5(8) no
H711 C71 C722 H722 . . . . 12.2(13) no
C71 C721 C722 H722 . . . . 106.4(11) no
C731 C721 C722 H722 . . . . -128.4(11) no
H721 C721 C722 C71 . . . . -117.8(10) no
H721 C721 C722 C731 . . . . 117.0(10) no
H721 C721 C722 C732 . . . . 122.9(9) no
H721 C721 C722 H722 . . . . -11.4(15) no
C71 C721 C731 H731 . . . . 171(3) no
C722 C721 C731 H731 . . . . 99(3) no
H721 C721 C731 C68 . . . . 172.7(9) no
H721 C721 C731 C722 . . . . -108.9(11) no
H721 C721 C731 C732 . . . . -116.5(11) no
H721 C721 C731 H731 . . . . -9(3) no
C71 C722 C731 H731 . . . . -143.2(13) no
C721 C722 C731 H731 . . . . -105.6(13) no
C732 C722 C731 H731 . . . . 83.5(14) no
H722 C722 C731 C68 . . . . -138.7(15) no
H722 C722 C731 C721 . . . . 101.5(17) no
H722 C722 C731 C732 . . . . -87.6(17) no
H722 C722 C731 H731 . . . . -4(2) no
C71 C722 C732 H732 . . . . -170(2) no
C721 C722 C732 H732 . . . . -124(2) no
C731 C722 C732 H732 . . . . -117(2) no
H722 C722 C732 C68 . . . . -175.1(10) no
H722 C722 C732 C731 . . . . 127.4(12) no
H722 C722 C732 H732 . . . . 10(3) no
C68 C731 C732 H732 . . . . -120(3) no
C721 C731 C732 H732 . . . . 123(3) no
C722 C731 C732 H732 . . . . 116(3) no
H731 C731 C732 C68 . . . . 123(3) no
H731 C731 C732 C722 . . . . -113(3) no
H731 C731 C732 H732 . . . . 3(5) no
C82 C78 C79 C80 . . . . -4.2(16) no
C82 C78 C79 C82 . . . . -3.5(12) no
C82 C78 C79 C80 . 2_765 . . -.7(8) no
C82 C78 C81 C80 . . . . -.4(11) no
C82 C78 C81 C82 . 2_765 . . -2.9(10) no
C82 C78 C81 C80 . 2_765 . . -3.3(15) no
C79 C78 C82 C81 . . . . -179.3(12) no
C79 C78 C82 C78 . . . . 3.5(16) no
C79 C78 C82 C80 . . . . -178.9(11) no
C79 C78 C82 C82 . . . . 3.5(12) no
C81 C78 C82 C78 . . . . -177.1(13) no
C81 C78 C82 C80 . . . . .4(10) no
C81 C78 C82 C82 . . . . -177.1(10) no
C82 C78 C82 C81 . 2_765 . . 177.1(10) no
C82 C78 C82 C78 . 2_765 . . 0.0(7) no
C82 C78 C82 C80 . 2_765 . . 177.5(15) no
C79 C78 C82 C80 . . . 2_765 .8(9) no
C79 C78 C82 C82 . . . 2_765 -177.3(9) no
C79 C78 C82 C78 . . . 2_765 -177.3(11) no
C81 C78 C82 C79 . . . 2_765 179.6(9) no
C81 C78 C82 C80 . . . 2_765 -179.6(8) no
C81 C78 C82 C82 . . . 2_765 2.3(8) no
C81 C78 C82 C78 . . . 2_765 2.3(12) no
C82 C78 C82 C79 . . . 2_765 177.3(9) no
C82 C78 C82 C80 . . . 2_765 178.1(11) no
C82 C78 C82 C78 . . . 2_765 0.0(9) no
C78 C79 C80 C81 . . . . 3.5(12) no
C78 C79 C80 C82 . . . . .8(9) no
C82 C79 C80 C81 . 2_765 . . 2.7(8) no
C78 C79 C82 C80 . . . 2_765 -179.2(9) no
C78 C79 C82 C82 . . . 2_765 2.1(7) no
C78 C79 C82 C81 . . . 2_765 176.7(15) no
C80 C79 C82 C78 . . . 2_765 179.2(9) no
C80 C79 C82 C82 . . . 2_765 -178.7(10) no
C80 C79 C82 C81 . . . 2_765 -4.1(12) no
C79 C80 C81 C78 . . . 2_765 -3.9(15) no
C79 C80 C81 C82 . . . 2_765 -3.5(10) no
C79 C80 C82 C78 . . . 2_765 -.7(7) no
C79 C80 C82 C78 . . . 2_765 176.9(15) no
C79 C80 C82 C81 . . . 2_765 176.5(11) no
C81 C80 C82 C78 . 2_765 . 2_765 -177.1(13) no
C81 C80 C82 C79 . 2_765 . 2_765 -176.5(11) no
C78 C81 C82 C79 . . . . 176.4(14) no
C78 C81 C82 C80 . . . . -179.7(8) no
C78 C81 C82 C82 . . . . 3.5(12) no
C80 C81 C82 C78 . 2_765 . . 179.7(8) no
C80 C81 C82 C79 . 2_765 . . -4.0(12) no
C80 C81 C82 C82 . 2_765 . . -176.8(15) no
C78 C82 C82 C79 . . . 2_765 -2.1(7) no
C78 C82 C82 C78 . . . 2_765 -180.0(9) no
C78 C82 C82 C81 . . . 2_765 -176.4(16) no
C81 C82 C82 C78 . . . 2_765 -3.6(13) no
C81 C82 C82 C79 . . . 2_765 -5.7(17) no
C81 C82 C82 C78 . . . 2_765 176.4(16) no
C81 C82 C82 C81 . . . 2_765 -180.0(15) no
C78 C82 C82 C78 . 2_765 . 2_765 180.0(9) no
C78 C82 C82 C79 . 2_765 . 2_765 177.9(10) no
C79 C82 C82 C78 . 2_765 . 2_765 -177.9(10) no
C79 C82 C82 C79 . 2_765 . 2_765 180.0(8) no
C82 C78 C79 H791 . . . . 176.4(14) no
C82 C78 C79 H802 . . . . -40(2) no
H781 C78 C79 C80 . . . . 176.0(8) no
H781 C78 C79 H791 . . . . -3.5(18) no
H781 C78 C79 H802 . . . . 140.5(14) no
H781 C78 C79 C82 . . . . 176.7(9) no
C82 C78 C79 H791 . 2_765 . . 179.8(17) no
C82 C78 C79 H802 . 2_765 . . -36.2(15) no
C82 C78 C81 H781 . . . . 179.5(11) no
C82 C78 C81 H811 . . . . 179.7(15) no
H781 C78 C81 C82 . . . . -179.5(11) no
H781 C78 C81 H811 . . . . .1(11) no
H781 C78 C81 C80 . . . . -179.9(13) no
C82 C78 C81 H781 . 2_765 . . 176.7(9) no
C82 C78 C81 H811 . 2_765 . . 176.8(10) no
H781 C78 C82 C81 . . . . .5(10) no
H781 C78 C82 C78 . . . . -176.6(8) no
H781 C78 C82 C80 . . . . .9(16) no
H781 C78 C82 C82 . . . . -176.6(9) no
C79 C78 H781 C81 . . . . 179.5(9) no
C82 C78 H781 C81 . . . . -.4(8) no
C78 C79 C80 H801 . . . . 109.0(10) no
C78 C79 C80 H802 . . . . -142.8(13) no
C78 C79 C80 H803 . . . . -87.7(19) no
C78 C79 C80 H804 . . . . -177.0(9) no
H791 C79 C80 H801 . . . . -71.5(16) no
H791 C79 C80 H802 . . . . 36.7(15) no
H791 C79 C80 H803 . . . . 92(2) no
H791 C79 C80 H804 . . . . 2(2) no
H791 C79 C80 C81 . . . . -177.0(14) no
H791 C79 C80 C82 . . . . -179.8(17) no
H802 C79 C80 H801 . . . . -108.2(10) no
H802 C79 C80 H803 . . . . 55.1(19) no
H802 C79 C80 H804 . . . . -34.2(11) no
H802 C79 C80 C81 . . . . 146.3(10) no
H802 C79 C80 C82 . . . . 143.6(10) no
C82 C79 C80 H801 . 2_765 . . 108.2(9) no
C82 C79 C80 H802 . 2_765 . . -143.6(10) no
C82 C79 C80 H803 . 2_765 . . -88.5(19) no
C82 C79 C80 H804 . 2_765 . . -177.8(11) no
C78 C79 H802 C80 . . . . 59.3(16) no
H791 C79 H802 C80 . . . . -150.4(12) no
C82 C79 H802 C80 . 2_765 . . 27.7(8) no
H802 C79 C82 C78 . . . 2_765 157.4(10) no
H802 C79 C82 C80 . . . 2_765 -21.8(6) no
H802 C79 C82 C82 . . . 2_765 159.6(8) no
H802 C79 C82 C81 . . . 2_765 -25.8(15) no
H801 C80 H802 C79 . . . . 85.0(10) no
H803 C80 H802 C79 . . . . -155.3(9) no
H804 C80 H802 C79 . . . . 151.6(10) no
C81 C80 H802 C79 . 2_765 . . -69.5(19) no
C82 C80 H802 C79 . 2_765 . . -35.1(11) no
C79 C80 C81 H811 . . . 2_765 176.2(11) no
H801 C80 C81 C78 . . . 2_765 -107.5(12) no
H801 C80 C81 C82 . . . 2_765 -107.1(10) no
H801 C80 C81 H811 . . . 2_765 72.5(13) no
H802 C80 C81 C78 . . . 2_765 48(2) no
H802 C80 C81 C82 . . . 2_765 48(2) no
H802 C80 C81 H811 . . . 2_765 -131.9(18) no
H803 C80 C81 C78 . . . 2_765 145.6(12) no
H803 C80 C81 C82 . . . 2_765 146.0(10) no
H803 C80 C81 H811 . . . 2_765 -34.3(11) no
H804 C80 C81 C78 . . . 2_765 176.6(10) no
H804 C80 C81 C82 . . . 2_765 177.0(12) no
H804 C80 C81 H811 . . . 2_765 -3.3(16) no
H801 C80 C82 C78 . . . 2_765 -91.1(10) no
H801 C80 C82 C79 . . . 2_765 -90.4(10) no
H801 C80 C82 C78 . . . 2_765 86.5(15) no
H801 C80 C82 C81 . . . 2_765 86.1(11) no
H802 C80 C82 C78 . . . 2_765 28.6(12) no
H802 C80 C82 C79 . . . 2_765 29.2(9) no
H802 C80 C82 C78 . . . 2_765 -153.9(12) no
H802 C80 C82 C81 . . . 2_765 -154.3(11) no
H803 C80 C82 C78 . . . 2_765 148.6(8) no
H803 C80 C82 C79 . . . 2_765 149.3(9) no
H803 C80 C82 C78 . . . 2_765 -33.9(15) no
H803 C80 C82 C81 . . . 2_765 -34.3(10) no
H781 C81 C82 C78 . . . . -.3(8) no
H781 C81 C82 C79 . . . . 176.0(10) no
H781 C81 C82 C80 . . . . 180.0(10) no
H781 C81 C82 C82 . . . . 3.2(18) no
C82 C81 H781 C78 . . . . .5(10) no
H811 C81 H781 C78 . . . . -179.9(10) no
C76 C74 C75 C76 . . . . -1.4(8) no
C77 C74 C75 C76 . . . . -177.3(7) no
C75 C74 C76 C75 . . . . 1.5(9) no
C77 C74 C76 C75 . . . . 177.1(8) no
C74 C75 C76 C74 . . . 2_556 1.5(9) no
C76 C74 C75 H751 . . . . 178.4(7) no
C77 C74 C75 H751 . . . . 2.5(11) no
H741 C74 C75 H751 . . . . -1.8(11) no
H741 C74 C75 C76 . . . . 178.4(7) no
C75 C74 C76 H761 . . . . -178.2(7) no
C77 C74 C76 H761 . . . . -2.6(11) no
H741 C74 C76 H761 . . . . 1.9(11) no
H741 C74 C76 C75 . . . . -178.4(7) no
C75 C74 C77 H741 . . . . -135(6) no
C75 C74 C77 H771 . . . . 88.1(11) no
C75 C74 C77 H772 . . . . -151.6(9) no
C75 C74 C77 H773 . . . . -31.9(13) no
C76 C74 C77 H741 . . . . 50(7) no
C76 C74 C77 H771 . . . . -87.6(11) no
C76 C74 C77 H772 . . . . 32.7(14) no
C76 C74 C77 H773 . . . . 152.4(10) no
H741 C74 C77 H771 . . . . -137(7) no
H741 C74 C77 H772 . . . . -17(6) no
H741 C74 C77 H773 . . . . 103(7) no
C74 C75 C76 H761 . . . 2_556 -178.2(7) no
H751 C75 C76 C74 . . . 2_556 -178.3(7) no
H751 C75 C76 H761 . . . 2_556 2.0(11) no
